data_4130283
loop_
_publ_author_name
'Radkov, Vasily'
'Roisnel, Thierry'
'Trifonov, Alexander'
'Carpentier, Jean-Fran\,cois'
'Kirillov, Evgueni'

_publ_section_title
;
 Tandem C(sp(2))-OMe Activation/C(sp(2))-C(sp(2)) Coupling in Early
 Transition-Metal Complexes: Aromatic C-O Activation beyond Late
 Transition Metals.
;
_journal_issue 13
_journal_name_full 'Journal of the American Chemical Society'
_journal_page_first 4350
_journal_page_last 4353
_journal_paper_doi 10.1021/jacs.6b01877
_journal_volume 138
_journal_year 2016
_chemical_compound_source 'synthesis as described'
_chemical_formula_moiety '2(C58 H51 F6 N8 Y), 1.5(C6 H6)'
_chemical_formula_sum 'C125 H111 F12 N16 Y2'
_chemical_formula_weight 2243.12
_space_group_IT_number 2
_space_group_name_Hall '-P 1'
_space_group_name_H-M_alt 'P -1'
_symmetry_cell_setting triclinic
_symmetry_Int_Tables_number 2
_symmetry_space_group_name_Hall '-P 1'
_symmetry_space_group_name_H-M 'P -1'
_atom_sites_solution_hydrogens geom
_atom_sites_solution_primary direct
_atom_sites_solution_secondary difmap
_audit_conform_dict_location ftp://ftp.iucr.org/pub/cif_core.dic
_audit_conform_dict_name cif_core.dic
_audit_conform_dict_version 2.3
_audit_creation_date 2014-05-16T17:52:16-00:00
_audit_creation_method 'WinGX routine CIF_UPDATE'
_cell_angle_alpha 83.980(2)
_cell_angle_beta 82.797(2)
_cell_angle_gamma 75.680(2)
_cell_formula_units_Z 2
_cell_length_a 13.0597(5)
_cell_length_b 13.0509(5)
_cell_length_c 33.9213(14)
_cell_measurement_reflns_used 2432
_cell_measurement_temperature 150(2)
_cell_measurement_theta_max 19
_cell_measurement_theta_min 2.31
_cell_measurement_wavelength 0.71073
_cell_volume 5541.3(4)
_computing_cell_refinement 'Bruker APEX2 (Bruker, 2006)'
_computing_data_collection 'Bruker APEX2 (Bruker, 2006)'
_computing_data_reduction 'Bruker APEX2 (Bruker, 2006)'
_computing_molecular_graphics 'Ortep-3 for Windows (Farrugia, 1997)'
_computing_publication_material
;
           WinGX publication routines (Farrugia, 2012),
           CRYSCAL (T. Roisnel, local program)
;
_computing_structure_refinement 'SHELXL-97 (Sheldrick, 1997)'
_computing_structure_solution 'SIR97 (Altomare et al., 1999)'
_diffrn_ambient_temperature 150(2)
_diffrn_detector 'CCD plate'
_diffrn_measured_fraction_theta_full 0.985
_diffrn_measured_fraction_theta_max 0.985
_diffrn_measurement_device_type 'APEXII, Bruker-AXS'
_diffrn_measurement_method 'CCD rotation images, thin slices'
_diffrn_radiation_monochromator graphite
_diffrn_radiation_probe x-ray
_diffrn_radiation_type MoK\a
_diffrn_radiation_wavelength 0.71073
_diffrn_reflns_av_R_equivalents 0.1688
_diffrn_reflns_av_unetI/netI 0.2892
_diffrn_reflns_limit_h_max 16
_diffrn_reflns_limit_h_min -16
_diffrn_reflns_limit_k_max 16
_diffrn_reflns_limit_k_min -16
_diffrn_reflns_limit_l_max 43
_diffrn_reflns_limit_l_min -44
_diffrn_reflns_number 71327
_diffrn_reflns_theta_full 27.48
_diffrn_reflns_theta_max 27.48
_diffrn_reflns_theta_min 2.91
_exptl_absorpt_coefficient_mu 1.120
_exptl_absorpt_correction_T_max 0.956
_exptl_absorpt_correction_T_min 0.857
_exptl_absorpt_correction_type multi-scan
_exptl_absorpt_process_details
;
  [Sheldrick, G.M. (2002). SADABS Bruker AXS Inc., Madison, Wisconsin, USA]
;
_exptl_crystal_colour orange
_exptl_crystal_density_diffrn 1.344
_exptl_crystal_density_method 'not measured'
_exptl_crystal_description prism
_exptl_crystal_F_000 2318
_exptl_crystal_size_max 0.2
_exptl_crystal_size_mid 0.1
_exptl_crystal_size_min 0.04
_refine_diff_density_max 1.399
_refine_diff_density_min -0.739
_refine_diff_density_rms 0.106
_refine_ls_extinction_method none
_refine_ls_goodness_of_fit_ref 0.944
_refine_ls_hydrogen_treatment constr
_refine_ls_matrix_type full
_refine_ls_number_parameters 1324
_refine_ls_number_reflns 25002
_refine_ls_number_restraints 0
_refine_ls_restrained_S_all 0.944
_refine_ls_R_factor_all 0.25
_refine_ls_R_factor_gt 0.088
_refine_ls_shift/su_max 0.007
_refine_ls_shift/su_mean 0
_refine_ls_structure_factor_coef Fsqd
_refine_ls_weighting_details 'calc w=1/[\s^2^(Fo^2^)+(0.0937P)^2^+0.0000P] where P=(Fo^2^+2Fc^2^)/3'
_refine_ls_weighting_scheme calc
_refine_ls_wR_factor_gt 0.1761
_refine_ls_wR_factor_ref 0.2455
_reflns_number_gt 9153
_reflns_number_total 25002
_reflns_threshold_expression >2sigma(I)
_cod_data_source_file ja6b01877_si_002.cif
_cod_data_source_block 2-Y
_cod_database_code 4130283

loop_
_symmetry_equiv_pos_as_xyz
'x, y, z'
'-x, -y, -z'

loop_
_atom_site_label
_atom_site_type_symbol
_atom_site_fract_x
_atom_site_fract_y
_atom_site_fract_z
_atom_site_U_iso_or_equiv
_atom_site_adp_type
_atom_site_occupancy
_atom_site_symmetry_multiplicity
_atom_site_calc_flag
_atom_site_refinement_flags
Y1 Y 0.37692(5) 0.79111(5) 0.87056(2) 0.0279(2) Uani 1 1 d .
C1 C 0.3667(5) 0.6307(6) 0.7659(2) 0.0331(18) Uani 1 1 d .
C2 C 0.4040(6) 0.5757(6) 0.7325(2) 0.039(2) Uani 1 1 d .
H2 H 0.3891 0.5085 0.7314 0.047 Uiso 1 1 calc R
C3 C 0.4615(6) 0.6155(7) 0.7013(3) 0.050(2) Uani 1 1 d .
H3 H 0.4867 0.5758 0.6787 0.06 Uiso 1 1 calc R
C4 C 0.4835(6) 0.7127(7) 0.7021(2) 0.046(2) Uani 1 1 d .
H4 H 0.5235 0.74 0.68 0.055 Uiso 1 1 calc R
C5 C 0.4475(5) 0.7723(6) 0.7355(2) 0.0308(18) Uani 1 1 d .
C6 C 0.3862(5) 0.7317(5) 0.7673(2) 0.0264(17) Uani 1 1 d .
C7 C 0.3001(6) 0.5860(6) 0.7997(2) 0.042(2) Uani 1 1 d .
H7A H 0.2805 0.635 0.8209 0.063 Uiso 1 1 calc R
H7B H 0.3409 0.5172 0.8101 0.063 Uiso 1 1 calc R
H7C H 0.2356 0.5769 0.7899 0.063 Uiso 1 1 calc R
C8 C 0.4772(6) 0.8770(6) 0.7367(2) 0.042(2) Uani 1 1 d .
H8A H 0.5205 0.8915 0.7119 0.062 Uiso 1 1 calc R
H8B H 0.5177 0.8733 0.7594 0.062 Uiso 1 1 calc R
H8C H 0.4124 0.934 0.7394 0.062 Uiso 1 1 calc R
N9 N 0.3512(4) 0.7871(4) 0.80252(16) 0.0272(14) Uani 1 1 d .
C10 C 0.2852(5) 0.8838(5) 0.7993(2) 0.0281(17) Uani 1 1 d .
C11 C 0.2318(5) 0.9356(5) 0.7662(2) 0.0297(17) Uani 1 1 d .
H11 H 0.2376 0.9015 0.7423 0.036 Uiso 1 1 calc R
C12 C 0.1718(5) 1.0366(5) 0.7699(2) 0.0273(17) Uani 1 1 d .
H12 H 0.134 1.0719 0.7483 0.033 Uiso 1 1 calc R
C13 C 0.1635(5) 1.0890(5) 0.8032(2) 0.0305(18) Uani 1 1 d .
H13 H 0.124 1.1604 0.8044 0.037 Uiso 1 1 calc R
C14 C 0.2152(5) 1.0341(5) 0.83574(19) 0.0224(15) Uani 1 1 d .
N15 N 0.2719(4) 0.9334(4) 0.83371(16) 0.0241(13) Uani 1 1 d .
N16 N 0.2099(4) 1.0835(4) 0.87155(15) 0.0223(13) Uani 1 1 d .
C17 C 0.1451(5) 1.1937(5) 0.87065(19) 0.0264(17) Uani 1 1 d .
C18 C 0.1937(6) 1.2759(6) 0.8568(2) 0.0322(18) Uani 1 1 d .
C19 C 0.1285(6) 1.3780(6) 0.8563(2) 0.043(2) Uani 1 1 d .
H19 H 0.1589 1.437 0.8484 0.052 Uiso 1 1 calc R
C20 C 0.0210(7) 1.3951(7) 0.8670(2) 0.054(2) Uani 1 1 d .
H20 H -0.0221 1.4653 0.8658 0.064 Uiso 1 1 calc R
C21 C -0.0253(6) 1.3103(6) 0.8795(2) 0.046(2) Uani 1 1 d .
H21 H -0.0997 1.3235 0.8871 0.055 Uiso 1 1 calc R
C22 C 0.0355(5) 1.2072(6) 0.8811(2) 0.0341(19) Uani 1 1 d .
C23 C 0.3079(6) 1.2573(6) 0.8414(2) 0.043(2) Uani 1 1 d .
H23A H 0.326 1.3255 0.8334 0.065 Uiso 1 1 calc R
H23B H 0.3216 1.2145 0.8184 0.065 Uiso 1 1 calc R
H23C H 0.3514 1.2195 0.8624 0.065 Uiso 1 1 calc R
C24 C -0.0137(5) 1.1161(6) 0.8947(2) 0.0374(19) Uani 1 1 d .
H24A H 0.0412 1.0496 0.8937 0.056 Uiso 1 1 calc R
H24B H -0.0677 1.1148 0.8773 0.056 Uiso 1 1 calc R
H24C H -0.047 1.124 0.9221 0.056 Uiso 1 1 calc R
C25 C 0.2776(5) 1.0470(5) 0.9007(2) 0.0272(17) Uani 1 1 d .
C26 C 0.2532(6) 1.1108(6) 0.9380(2) 0.0368(19) Uani 1 1 d .
F27 F 0.3021(3) 1.1905(3) 0.93456(12) 0.0451(12) Uani 1 1 d .
F28 F 0.1506(3) 1.1517(3) 0.94736(12) 0.0488(12) Uani 1 1 d .
F29 F 0.2855(3) 1.0487(3) 0.96995(12) 0.0454(12) Uani 1 1 d .
N30 N 0.3538(4) 0.9637(4) 0.89895(17) 0.0309(15) Uani 1 1 d .
C31 C 0.4379(6) 0.9256(6) 0.9246(2) 0.0359(19) Uani 1 1 d .
C32 C 0.4625(7) 0.8152(6) 0.9311(3) 0.061(3) Uani 1 1 d .
C33 C 0.5488(7) 0.7717(7) 0.9531(3) 0.066(3) Uani 1 1 d .
H33 H 0.5667 0.6972 0.9596 0.079 Uiso 1 1 calc R
C34 C 0.6089(6) 0.8328(6) 0.9658(2) 0.045(2) Uani 1 1 d .
H34 H 0.6665 0.8007 0.981 0.054 Uiso 1 1 calc R
C35 C 0.5848(6) 0.9399(6) 0.9563(2) 0.045(2) Uani 1 1 d .
H35 H 0.6269 0.9823 0.9644 0.054 Uiso 1 1 calc R
C36 C 0.5001(6) 0.9865(6) 0.9352(2) 0.040(2) Uani 1 1 d .
H36 H 0.4847 1.0606 0.9279 0.048 Uiso 1 1 calc R
C41 C 0.0321(6) 0.8074(6) 0.8940(2) 0.040(2) Uani 1 1 d .
C42 C -0.0720(6) 0.8567(6) 0.9083(3) 0.044(2) Uani 1 1 d .
H42 H -0.1278 0.8636 0.892 0.053 Uiso 1 1 calc R
C43 C -0.0947(6) 0.8948(6) 0.9450(3) 0.045(2) Uani 1 1 d .
H43 H -0.1659 0.9283 0.954 0.054 Uiso 1 1 calc R
C44 C -0.0165(6) 0.8854(6) 0.9689(2) 0.045(2) Uani 1 1 d .
H44 H -0.0335 0.912 0.9945 0.054 Uiso 1 1 calc R
C45 C 0.0879(6) 0.8374(6) 0.9564(2) 0.0342(19) Uani 1 1 d .
C46 C 0.0578(6) 0.7657(7) 0.8535(2) 0.056(3) Uani 1 1 d .
H46A H 0.1341 0.7339 0.8491 0.084 Uiso 1 1 calc R
H46B H 0.0379 0.8241 0.8332 0.084 Uiso 1 1 calc R
H46C H 0.0181 0.7119 0.8519 0.084 Uiso 1 1 calc R
C47 C 0.1750(6) 0.8220(6) 0.9841(2) 0.050(2) Uani 1 1 d .
H47A H 0.2434 0.7874 0.9703 0.076 Uiso 1 1 calc R
H47B H 0.1586 0.7776 1.008 0.076 Uiso 1 1 calc R
H47C H 0.179 0.8912 0.9917 0.076 Uiso 1 1 calc R
C48 C 0.1123(5) 0.7988(5) 0.9184(2) 0.0304(18) Uani 1 1 d .
N49 N 0.2225(4) 0.7532(4) 0.90479(17) 0.0325(15) Uani 1 1 d .
C50 C 0.2587(5) 0.6474(5) 0.9104(2) 0.0315(18) Uani 1 1 d .
C51 C 0.2048(6) 0.5694(6) 0.9255(2) 0.0345(19) Uani 1 1 d .
H51 H 0.1318 0.5876 0.9353 0.041 Uiso 1 1 calc R
C52 C 0.2611(6) 0.4653(5) 0.9256(2) 0.0369(19) Uani 1 1 d .
H52 H 0.2252 0.411 0.935 0.044 Uiso 1 1 calc R
C53 C 0.3687(5) 0.4372(6) 0.9126(2) 0.0341(19) Uani 1 1 d .
H53 H 0.4067 0.365 0.9125 0.041 Uiso 1 1 calc R
C54 C 0.4177(5) 0.5178(6) 0.8997(2) 0.0321(18) Uani 1 1 d .
N55 N 0.3674(4) 0.6203(4) 0.89846(16) 0.0297(14) Uani 1 1 d .
N56 N 0.5310(4) 0.4944(4) 0.88916(17) 0.0320(15) Uani 1 1 d .
C57 C 0.5834(5) 0.3811(6) 0.8916(2) 0.0344(19) Uani 1 1 d .
C58 C 0.6067(6) 0.3316(6) 0.9288(3) 0.043(2) Uani 1 1 d .
C59 C 0.6523(7) 0.2220(6) 0.9312(3) 0.055(2) Uani 1 1 d .
H59 H 0.6693 0.1853 0.9561 0.065 Uiso 1 1 calc R
C60 C 0.6721(6) 0.1687(7) 0.8974(3) 0.060(3) Uani 1 1 d .
H60 H 0.7028 0.0945 0.8993 0.072 Uiso 1 1 calc R
C61 C 0.6486(6) 0.2198(7) 0.8600(3) 0.058(3) Uani 1 1 d .
H61 H 0.6647 0.1813 0.8368 0.069 Uiso 1 1 calc R
C62 C 0.6011(6) 0.3278(6) 0.8574(3) 0.046(2) Uani 1 1 d .
C63 C 0.5827(7) 0.3888(7) 0.9664(2) 0.059(3) Uani 1 1 d .
H63A H 0.6058 0.3388 0.989 0.089 Uiso 1 1 calc R
H63B H 0.5061 0.4192 0.9709 0.089 Uiso 1 1 calc R
H63C H 0.6205 0.4458 0.9637 0.089 Uiso 1 1 calc R
C64 C 0.5700(7) 0.3810(7) 0.8174(2) 0.063(3) Uani 1 1 d .
H64A H 0.5371 0.4563 0.8201 0.095 Uiso 1 1 calc R
H64B H 0.5193 0.3472 0.808 0.095 Uiso 1 1 calc R
H64C H 0.6335 0.3738 0.7982 0.095 Uiso 1 1 calc R
C65 C 0.5870(5) 0.5657(6) 0.8700(2) 0.0334(18) Uani 1 1 d .
C66 C 0.7087(6) 0.5268(7) 0.8708(3) 0.051(2) Uani 1 1 d .
F67 F 0.7367(3) 0.4710(3) 0.90463(14) 0.0531(13) Uani 1 1 d .
F68 F 0.7537(3) 0.6084(4) 0.86849(17) 0.0775(18) Uani 1 1 d .
F69 F 0.7565(4) 0.4688(4) 0.84026(16) 0.0784(18) Uani 1 1 d .
N70 N 0.5452(4) 0.6572(4) 0.85426(17) 0.0291(14) Uani 1 1 d .
C71 C 0.6055(7) 0.7212(8) 0.8301(3) 0.0719(13) Uani 1 1 d .
C72 C 0.6192(7) 0.8105(8) 0.8402(3) 0.0719(13) Uani 1 1 d .
H72 H 0.5893 0.8351 0.8655 0.086 Uiso 1 1 calc R
C73 C 0.6844(7) 0.8765(8) 0.8110(3) 0.0719(13) Uani 1 1 d .
H73 H 0.6934 0.9438 0.8161 0.086 Uiso 1 1 calc R
C74 C 0.7247(7) 0.8292(8) 0.7793(3) 0.0719(13) Uani 1 1 d .
H74 H 0.7756 0.8598 0.7628 0.086 Uiso 1 1 calc R
C75 C 0.7055(7) 0.7424(8) 0.7657(3) 0.0719(13) Uani 1 1 d .
H75 H 0.7304 0.722 0.7395 0.086 Uiso 1 1 calc R
C76 C 0.6483(7) 0.6860(8) 0.7920(3) 0.0719(13) Uani 1 1 d .
H76 H 0.6368 0.6218 0.7845 0.086 Uiso 1 1 calc R
Y2 Y 0.95770(5) 0.24371(5) 0.64328(2) 0.02441(19) Uani 1 1 d .
C81 C 0.6626(5) 0.3708(6) 0.5917(2) 0.0357(19) Uani 1 1 d .
C82 C 0.5640(6) 0.3682(6) 0.5790(2) 0.043(2) Uani 1 1 d .
H82 H 0.5552 0.3786 0.5514 0.051 Uiso 1 1 calc R
C83 C 0.4820(6) 0.3511(6) 0.6055(3) 0.049(2) Uani 1 1 d .
H83 H 0.4169 0.3485 0.5964 0.058 Uiso 1 1 calc R
C84 C 0.4936(6) 0.3376(6) 0.6457(3) 0.050(2) Uani 1 1 d .
H84 H 0.4353 0.328 0.6642 0.06 Uiso 1 1 calc R
C85 C 0.5893(6) 0.3379(6) 0.6594(2) 0.0341(18) Uani 1 1 d .
C86 C 0.6750(6) 0.3527(5) 0.6322(2) 0.0333(18) Uani 1 1 d .
C87 C 0.5992(6) 0.3249(6) 0.7034(2) 0.044(2) Uani 1 1 d .
H87A H 0.6712 0.3273 0.7079 0.066 Uiso 1 1 calc R
H87B H 0.5855 0.2566 0.7144 0.066 Uiso 1 1 calc R
H87C H 0.5475 0.3824 0.7165 0.066 Uiso 1 1 calc R
C88 C 0.7489(6) 0.3954(6) 0.5609(2) 0.048(2) Uani 1 1 d .
H88A H 0.7237 0.4056 0.5344 0.072 Uiso 1 1 calc R
H88B H 0.812 0.3364 0.5614 0.072 Uiso 1 1 calc R
H88C H 0.767 0.4603 0.5669 0.072 Uiso 1 1 calc R
N89 N 0.7753(4) 0.3467(4) 0.64591(17) 0.0288(14) Uani 1 1 d .
C90 C 0.7988(5) 0.4346(6) 0.65430(19) 0.0266(17) Uani 1 1 d .
C91 C 0.7384(5) 0.5416(5) 0.6496(2) 0.0314(18) Uani 1 1 d .
H91 H 0.6693 0.5575 0.641 0.038 Uiso 1 1 calc R
C92 C 0.7821(6) 0.6199(5) 0.6579(2) 0.0330(19) Uani 1 1 d .
H92 H 0.7424 0.6913 0.6549 0.04 Uiso 1 1 calc R
C93 C 0.8826(5) 0.6000(5) 0.6705(2) 0.0317(18) Uani 1 1 d .
H93 H 0.9129 0.6561 0.6753 0.038 Uiso 1 1 calc R
C94 C 0.9363(5) 0.4962(6) 0.6757(2) 0.0289(17) Uani 1 1 d .
N95 N 0.8986(4) 0.4145(4) 0.66803(16) 0.0251(13) Uani 1 1 d .
N96 N 1.0370(4) 0.4682(4) 0.69205(16) 0.0261(14) Uani 1 1 d .
C97 C 1.0739(9) 0.5600(8) 0.7016(4) 0.0853(14) Uani 1 1 d .
C98 C 1.1458(9) 0.5987(8) 0.6729(4) 0.0853(14) Uani 1 1 d .
C99 C 1.1737(9) 0.6910(8) 0.6837(4) 0.0853(14) Uani 1 1 d .
H99 H 1.2217 0.7242 0.6668 0.102 Uiso 1 1 calc R
C100 C 1.1286(9) 0.7284(8) 0.7188(4) 0.0853(14) Uani 1 1 d .
H100 H 1.1499 0.7885 0.7254 0.102 Uiso 1 1 calc R
C101 C 1.0589(8) 0.6946(8) 0.7459(4) 0.0853(14) Uani 1 1 d .
H101 H 1.0317 0.7312 0.7692 0.102 Uiso 1 1 calc R
C102 C 1.0264(9) 0.6038(8) 0.7393(4) 0.0853(14) Uani 1 1 d .
C103 C 1.1847(8) 0.5506(7) 0.6347(3) 0.0853(14) Uani 1 1 d .
H10A H 1.2336 0.5894 0.6192 0.128 Uiso 1 1 calc R
H10B H 1.1243 0.5543 0.6196 0.128 Uiso 1 1 calc R
H10C H 1.2219 0.4763 0.6399 0.128 Uiso 1 1 calc R
C104 C 0.9510(8) 0.5607(7) 0.7664(3) 0.0853(14) Uani 1 1 d .
H10D H 0.9398 0.4975 0.756 0.128 Uiso 1 1 calc R
H10E H 0.8834 0.6139 0.7693 0.128 Uiso 1 1 calc R
H10F H 0.9785 0.5414 0.7925 0.128 Uiso 1 1 calc R
C105 C 1.1068(5) 0.3686(5) 0.6914(2) 0.0233(16) Uani 1 1 d .
C106 C 1.1878(6) 0.3491(6) 0.7227(2) 0.0317(18) Uani 1 1 d .
F107 F 1.1470(3) 0.3953(3) 0.75601(12) 0.0488(12) Uani 1 1 d .
F108 F 1.2748(3) 0.3841(3) 0.70951(13) 0.0473(12) Uani 1 1 d .
F109 F 1.2203(3) 0.2473(3) 0.73356(13) 0.0454(12) Uani 1 1 d .
N110 N 1.1044(4) 0.2990(4) 0.66853(17) 0.0267(14) Uani 1 1 d .
C111 C 1.1707(5) 0.1935(5) 0.6658(2) 0.0268(17) Uani 1 1 d .
C112 C 1.2818(5) 0.1709(6) 0.6595(2) 0.0356(19) Uani 1 1 d .
H112 H 1.3184 0.2261 0.6572 0.043 Uiso 1 1 calc R
C113 C 1.3376(6) 0.0653(6) 0.6567(2) 0.043(2) Uani 1 1 d .
H113 H 1.413 0.0476 0.653 0.051 Uiso 1 1 calc R
C114 C 1.2819(6) -0.0135(6) 0.6594(2) 0.039(2) Uani 1 1 d .
H114 H 1.3194 -0.0858 0.6589 0.047 Uiso 1 1 calc R
C115 C 1.1719(5) 0.0132(5) 0.66289(19) 0.0277(17) Uani 1 1 d .
H115 H 1.1358 -0.042 0.6635 0.033 Uiso 1 1 calc R
C116 C 1.1115(5) 0.1170(5) 0.66546(19) 0.0250(16) Uani 1 1 d .
C121 C 1.1096(5) 0.4250(6) 0.5498(2) 0.0332(18) Uani 1 1 d .
C122 C 1.1956(6) 0.4652(6) 0.5321(2) 0.043(2) Uani 1 1 d .
H122 H 1.1867 0.5395 0.5262 0.052 Uiso 1 1 calc R
C123 C 1.2944(6) 0.3970(6) 0.5230(2) 0.040(2) Uani 1 1 d .
H123 H 1.3526 0.4244 0.5108 0.048 Uiso 1 1 calc R
C124 C 1.3068(6) 0.2903(6) 0.5319(2) 0.0366(19) Uani 1 1 d .
H124 H 1.3746 0.2444 0.526 0.044 Uiso 1 1 calc R
C125 C 1.2233(5) 0.2469(5) 0.54915(19) 0.0271(17) Uani 1 1 d .
C126 C 1.1236(5) 0.3157(5) 0.5583(2) 0.0272(17) Uani 1 1 d .
C127 C 1.0027(6) 0.4980(6) 0.5581(3) 0.052(2) Uani 1 1 d .
H12A H 1.0074 0.5714 0.5505 0.078 Uiso 1 1 calc R
H12B H 0.9788 0.4905 0.5865 0.078 Uiso 1 1 calc R
H12C H 0.952 0.4799 0.5426 0.078 Uiso 1 1 calc R
C128 C 1.2412(6) 0.1300(5) 0.5576(2) 0.041(2) Uani 1 1 d .
H12D H 1.1749 0.1124 0.5697 0.062 Uiso 1 1 calc R
H12E H 1.296 0.1051 0.5759 0.062 Uiso 1 1 calc R
H12F H 1.2645 0.0953 0.5326 0.062 Uiso 1 1 calc R
N129 N 1.0377(4) 0.2760(4) 0.57925(16) 0.0269(14) Uani 1 1 d .
C130 C 0.9940(5) 0.2143(5) 0.5603(2) 0.0278(17) Uani 1 1 d .
C131 C 1.0036(6) 0.1971(6) 0.5197(2) 0.0333(18) Uani 1 1 d .
H131 H 1.0483 0.2294 0.5008 0.04 Uiso 1 1 calc R
C132 C 0.9473(6) 0.1330(6) 0.5083(2) 0.0342(18) Uani 1 1 d .
H132 H 0.9522 0.1221 0.4808 0.041 Uiso 1 1 calc R
C133 C 0.8826(6) 0.0826(6) 0.5352(2) 0.0354(19) Uani 1 1 d .
H133 H 0.8446 0.0369 0.5267 0.042 Uiso 1 1 calc R
C134 C 0.8761(5) 0.1021(5) 0.5750(2) 0.0245(16) Uani 1 1 d .
N135 N 0.9277(4) 0.1663(4) 0.58719(16) 0.0250(13) Uani 1 1 d .
N136 N 0.8129(4) 0.0505(4) 0.60470(16) 0.0285(14) Uani 1 1 d .
C137 C 0.7827(6) -0.0379(6) 0.5897(2) 0.0362(19) Uani 1 1 d .
C138 C 0.6891(7) -0.0199(6) 0.5718(2) 0.045(2) Uani 1 1 d .
C139 C 0.6692(8) -0.1079(8) 0.5565(3) 0.066(3) Uani 1 1 d .
H139 H 0.6069 -0.0996 0.5436 0.079 Uiso 1 1 calc R
C140 C 0.7382(10) -0.2062(8) 0.5599(3) 0.071(3) Uani 1 1 d .
H140 H 0.7214 -0.2647 0.5499 0.085 Uiso 1 1 calc R
C141 C 0.8307(9) -0.2218(7) 0.5775(3) 0.062(3) Uani 1 1 d .
H141 H 0.8782 -0.2898 0.5792 0.074 Uiso 1 1 calc R
C142 C 0.8530(7) -0.1364(6) 0.5925(2) 0.041(2) Uani 1 1 d .
C143 C 0.6152(7) 0.0870(7) 0.5667(3) 0.063(3) Uani 1 1 d .
H14A H 0.5546 0.0813 0.5535 0.095 Uiso 1 1 calc R
H14B H 0.6528 0.1357 0.5505 0.095 Uiso 1 1 calc R
H14C H 0.5897 0.1142 0.5929 0.095 Uiso 1 1 calc R
C144 C 0.9588(6) -0.1533(6) 0.6100(2) 0.048(2) Uani 1 1 d .
H14D H 0.9645 -0.0866 0.6194 0.072 Uiso 1 1 calc R
H14E H 1.0175 -0.1767 0.5895 0.072 Uiso 1 1 calc R
H14F H 0.9623 -0.2075 0.6324 0.072 Uiso 1 1 calc R
C145 C 0.8078(5) 0.0552(5) 0.6456(2) 0.0259(16) Uani 1 1 d .
C146 C 0.7223(6) 0.0044(6) 0.6696(2) 0.0333(18) Uani 1 1 d .
F147 F 0.7579(3) -0.1020(3) 0.67700(12) 0.0441(11) Uani 1 1 d .
F148 F 0.6339(3) 0.0190(4) 0.65169(12) 0.0474(12) Uani 1 1 d .
F149 F 0.6908(3) 0.0437(3) 0.70491(12) 0.0383(11) Uani 1 1 d .
N150 N 0.8627(4) 0.1022(4) 0.66295(16) 0.0253(13) Uani 1 1 d .
C151 C 0.8711(5) 0.0909(5) 0.7052(2) 0.0262(16) Uani 1 1 d .
C152 C 0.9128(5) -0.0078(5) 0.7240(2) 0.0308(18) Uani 1 1 d .
H152 H 0.9297 -0.0697 0.7096 0.037 Uiso 1 1 calc R
C153 C 0.9291(6) -0.0148(6) 0.7636(2) 0.041(2) Uani 1 1 d .
H153 H 0.9585 -0.0818 0.7766 0.049 Uiso 1 1 calc R
C154 C 0.9027(6) 0.0762(7) 0.7850(2) 0.042(2) Uani 1 1 d .
H154 H 0.9106 0.0708 0.8126 0.051 Uiso 1 1 calc R
C155 C 0.8657(6) 0.1720(6) 0.7654(2) 0.042(2) Uani 1 1 d .
H155 H 0.8511 0.2341 0.7795 0.051 Uiso 1 1 calc R
C156 C 0.8487(5) 0.1821(6) 0.7257(2) 0.0305(17) Uani 1 1 d .
H156 H 0.8223 0.2498 0.7126 0.037 Uiso 1 1 calc R
C201 C 0.6821(8) 0.2728(8) 0.4626(3) 0.081(3) Uani 1 1 d .
H201 H 0.7309 0.2823 0.4797 0.097 Uiso 1 1 calc R
C202 C 0.6876(10) 0.1739(8) 0.4515(3) 0.088(4) Uani 1 1 d .
H202 H 0.7383 0.1142 0.4613 0.106 Uiso 1 1 calc R
C203 C 0.6201(11) 0.1625(8) 0.4265(3) 0.101(5) Uani 1 1 d .
H203 H 0.6259 0.0946 0.4175 0.121 Uiso 1 1 calc R
C204 C 0.5423(10) 0.2475(8) 0.4134(3) 0.086(4) Uani 1 1 d .
H204 H 0.4922 0.2377 0.3969 0.104 Uiso 1 1 calc R
C205 C 0.5390(8) 0.3465(8) 0.4246(3) 0.068(3) Uani 1 1 d .
H205 H 0.4887 0.4066 0.4149 0.081 Uiso 1 1 calc R
C206 C 0.6072(8) 0.3581(7) 0.4495(3) 0.075(3) Uani 1 1 d .
H206 H 0.6032 0.4263 0.4579 0.09 Uiso 1 1 calc R
C301 C 0.0034(10) 0.5882(9) 1.0177(4) 0.073(3) Uani 1 1 d .
H301 H 0.0072 0.6489 1.03 0.088 Uiso 1 1 calc R
C302 C -0.0611(9) 0.5994(10) 0.9885(4) 0.076(3) Uani 1 1 d .
H302 H -0.1036 0.6671 0.9808 0.092 Uiso 1 1 calc R
C303 C -0.0640(8) 0.5106(13) 0.9701(3) 0.082(4) Uani 1 1 d .
H303 H -0.1075 0.5172 0.9491 0.098 Uiso 1 1 calc R

loop_
_atom_site_aniso_label
_atom_site_aniso_U_11
_atom_site_aniso_U_22
_atom_site_aniso_U_33
_atom_site_aniso_U_23
_atom_site_aniso_U_13
_atom_site_aniso_U_12
Y1 0.0246(4) 0.0227(4) 0.0340(4) -0.0035(3) -0.0055(3) 0.0006(3)
C1 0.021(4) 0.032(4) 0.042(5) 0.001(4) -0.002(3) 0.001(3)
C2 0.039(5) 0.035(5) 0.041(5) -0.018(4) -0.002(4) 0.002(4)
C3 0.041(5) 0.054(6) 0.050(6) -0.023(5) 0.010(4) 0.000(4)
C4 0.031(5) 0.058(6) 0.045(5) -0.012(5) 0.011(4) -0.011(4)
C5 0.023(4) 0.043(5) 0.027(4) -0.008(4) -0.003(3) -0.008(4)
C6 0.028(4) 0.022(4) 0.028(4) -0.009(3) -0.008(3) 0.001(3)
C7 0.043(5) 0.029(4) 0.057(6) -0.004(4) -0.009(4) -0.011(4)
C8 0.040(5) 0.044(5) 0.040(5) 0.001(4) 0.004(4) -0.014(4)
N9 0.032(3) 0.017(3) 0.031(4) -0.003(3) -0.002(3) -0.003(3)
C10 0.024(4) 0.026(4) 0.034(5) -0.008(3) 0.002(3) -0.004(3)
C11 0.035(4) 0.036(4) 0.024(4) -0.007(3) -0.009(3) -0.014(4)
C12 0.029(4) 0.025(4) 0.027(4) -0.008(3) -0.010(3) 0.001(3)
C13 0.038(4) 0.015(4) 0.035(5) -0.002(3) -0.012(4) 0.004(3)
C14 0.023(4) 0.019(4) 0.025(4) -0.001(3) 0.002(3) -0.009(3)
N15 0.025(3) 0.025(3) 0.024(3) -0.008(3) -0.003(3) -0.006(3)
N16 0.025(3) 0.019(3) 0.021(3) -0.005(2) -0.008(2) 0.002(3)
C17 0.033(4) 0.024(4) 0.020(4) -0.007(3) -0.007(3) 0.002(3)
C18 0.042(5) 0.027(4) 0.026(4) -0.008(3) -0.004(4) -0.002(4)
C19 0.057(6) 0.029(5) 0.042(5) 0.002(4) -0.010(4) -0.004(4)
C20 0.055(6) 0.039(5) 0.052(6) -0.003(4) -0.004(5) 0.016(5)
C21 0.042(5) 0.042(5) 0.042(5) -0.009(4) -0.001(4) 0.014(4)
C22 0.025(4) 0.043(5) 0.027(4) 0.000(4) 0.002(3) 0.002(4)
C23 0.062(6) 0.025(4) 0.042(5) 0.004(4) 0.001(4) -0.014(4)
C24 0.027(4) 0.046(5) 0.039(5) 0.002(4) -0.001(4) -0.013(4)
C25 0.029(4) 0.031(4) 0.022(4) -0.003(3) -0.002(3) -0.007(3)
C26 0.033(5) 0.041(5) 0.032(5) -0.003(4) -0.009(4) 0.002(4)
F27 0.066(3) 0.031(3) 0.043(3) -0.014(2) -0.012(2) -0.011(2)
F28 0.038(3) 0.065(3) 0.035(3) -0.011(2) -0.007(2) 0.007(2)
F29 0.051(3) 0.053(3) 0.026(2) 0.001(2) -0.010(2) -0.002(2)
N30 0.031(3) 0.026(3) 0.036(4) -0.007(3) -0.014(3) 0.001(3)
C31 0.038(5) 0.026(4) 0.043(5) -0.004(4) -0.016(4) -0.001(4)
C32 0.050(5) 0.034(5) 0.105(8) 0.009(5) -0.046(5) -0.011(4)
C33 0.061(6) 0.036(5) 0.109(9) 0.023(5) -0.057(6) -0.013(5)
C34 0.035(5) 0.048(6) 0.048(5) 0.008(4) -0.019(4) 0.001(4)
C35 0.036(5) 0.046(5) 0.058(6) -0.006(4) -0.019(4) -0.009(4)
C36 0.040(5) 0.026(4) 0.051(5) -0.005(4) -0.003(4) -0.003(4)
C41 0.034(5) 0.036(5) 0.046(5) 0.005(4) -0.004(4) -0.003(4)
C42 0.030(5) 0.045(5) 0.055(6) 0.001(4) -0.008(4) -0.006(4)
C43 0.027(5) 0.045(5) 0.054(6) -0.004(4) 0.009(4) 0.002(4)
C44 0.041(5) 0.041(5) 0.043(5) -0.002(4) 0.014(4) 0.001(4)
C45 0.035(5) 0.033(4) 0.033(5) 0.003(4) -0.002(4) -0.008(4)
C46 0.038(5) 0.072(7) 0.053(6) -0.010(5) -0.008(4) 0.000(5)
C47 0.052(5) 0.053(6) 0.049(6) -0.007(4) -0.009(4) -0.015(4)
C48 0.025(4) 0.024(4) 0.035(5) 0.005(3) 0.005(3) 0.000(3)
N49 0.024(3) 0.024(3) 0.042(4) 0.002(3) 0.006(3) 0.003(3)
C50 0.028(4) 0.028(4) 0.035(5) 0.007(3) -0.001(3) -0.006(3)
C51 0.026(4) 0.035(5) 0.038(5) 0.004(4) 0.008(3) -0.007(4)
C52 0.038(5) 0.022(4) 0.050(5) 0.006(4) -0.002(4) -0.011(4)
C53 0.029(4) 0.021(4) 0.048(5) -0.001(4) -0.002(4) 0.000(3)
C54 0.032(4) 0.033(5) 0.026(4) -0.006(3) -0.002(3) 0.004(4)
N55 0.021(3) 0.029(4) 0.031(4) 0.003(3) 0.005(3) 0.002(3)
N56 0.028(3) 0.023(3) 0.041(4) 0.003(3) -0.005(3) -0.001(3)
C57 0.022(4) 0.032(5) 0.044(5) -0.003(4) 0.000(4) 0.002(3)
C58 0.039(5) 0.037(5) 0.052(6) 0.004(4) -0.012(4) -0.006(4)
C59 0.059(6) 0.032(5) 0.073(7) 0.010(5) -0.024(5) -0.008(5)
C60 0.040(5) 0.023(5) 0.112(9) -0.002(6) -0.016(6) 0.006(4)
C61 0.038(5) 0.053(6) 0.078(7) -0.023(5) 0.002(5) 0.000(5)
C62 0.027(4) 0.044(5) 0.059(6) -0.017(5) 0.004(4) 0.010(4)
C63 0.068(6) 0.052(6) 0.054(6) 0.004(5) -0.017(5) -0.004(5)
C64 0.065(6) 0.069(7) 0.049(6) -0.017(5) -0.004(5) 0.001(5)
C65 0.031(4) 0.034(5) 0.030(4) -0.008(4) 0.001(3) 0.004(4)
C66 0.029(5) 0.038(5) 0.078(7) 0.019(5) -0.004(5) -0.001(4)
F67 0.032(2) 0.050(3) 0.073(4) 0.015(3) -0.021(2) -0.001(2)
F68 0.032(3) 0.066(4) 0.131(5) 0.041(3) -0.025(3) -0.016(3)
F69 0.040(3) 0.089(4) 0.075(4) 0.005(3) 0.024(3) 0.023(3)
N70 0.025(3) 0.027(3) 0.033(4) 0.004(3) 0.000(3) -0.004(3)
C71 0.059(3) 0.076(3) 0.078(3) -0.001(3) 0.008(2) -0.019(2)
C72 0.059(3) 0.076(3) 0.078(3) -0.001(3) 0.008(2) -0.019(2)
C73 0.059(3) 0.076(3) 0.078(3) -0.001(3) 0.008(2) -0.019(2)
C74 0.059(3) 0.076(3) 0.078(3) -0.001(3) 0.008(2) -0.019(2)
C75 0.059(3) 0.076(3) 0.078(3) -0.001(3) 0.008(2) -0.019(2)
C76 0.059(3) 0.076(3) 0.078(3) -0.001(3) 0.008(2) -0.019(2)
Y2 0.0242(4) 0.0217(4) 0.0268(4) -0.0023(3) -0.0018(3) -0.0047(3)
C81 0.023(4) 0.031(5) 0.045(5) 0.003(4) 0.000(4) 0.005(3)
C82 0.037(5) 0.044(5) 0.042(5) -0.005(4) -0.008(4) 0.003(4)
C83 0.036(5) 0.060(6) 0.059(6) -0.014(5) -0.012(5) -0.020(4)
C84 0.036(5) 0.063(6) 0.056(6) -0.012(5) 0.002(4) -0.020(4)
C85 0.033(4) 0.036(5) 0.033(5) -0.008(4) 0.003(4) -0.008(4)
C86 0.031(4) 0.020(4) 0.047(5) -0.003(4) -0.002(4) -0.004(3)
C87 0.031(4) 0.050(5) 0.045(5) -0.008(4) 0.005(4) -0.002(4)
C88 0.035(5) 0.056(6) 0.045(5) 0.007(4) -0.002(4) 0.001(4)
N89 0.019(3) 0.023(3) 0.043(4) -0.011(3) 0.006(3) -0.004(3)
C90 0.020(4) 0.033(4) 0.022(4) -0.002(3) 0.009(3) -0.003(3)
C91 0.022(4) 0.032(4) 0.041(5) -0.007(4) -0.004(3) -0.006(3)
C92 0.034(4) 0.019(4) 0.038(5) 0.001(3) 0.007(4) 0.000(3)
C93 0.032(4) 0.021(4) 0.042(5) 0.002(3) -0.005(4) -0.007(3)
C94 0.031(4) 0.031(4) 0.025(4) -0.004(3) 0.001(3) -0.010(4)
N95 0.026(3) 0.023(3) 0.026(3) -0.004(3) 0.001(3) -0.006(3)
N96 0.026(3) 0.018(3) 0.035(4) -0.010(3) -0.001(3) -0.003(3)
C97 0.086(3) 0.053(3) 0.118(4) 0.005(3) -0.060(3) 0.000(2)
C98 0.086(3) 0.053(3) 0.118(4) 0.005(3) -0.060(3) 0.000(2)
C99 0.086(3) 0.053(3) 0.118(4) 0.005(3) -0.060(3) 0.000(2)
C100 0.086(3) 0.053(3) 0.118(4) 0.005(3) -0.060(3) 0.000(2)
C101 0.086(3) 0.053(3) 0.118(4) 0.005(3) -0.060(3) 0.000(2)
C102 0.086(3) 0.053(3) 0.118(4) 0.005(3) -0.060(3) 0.000(2)
C103 0.086(3) 0.053(3) 0.118(4) 0.005(3) -0.060(3) 0.000(2)
C104 0.086(3) 0.053(3) 0.118(4) 0.005(3) -0.060(3) 0.000(2)
C105 0.028(4) 0.019(4) 0.023(4) -0.004(3) 0.003(3) -0.008(3)
C106 0.033(4) 0.028(4) 0.035(5) -0.003(4) -0.003(4) -0.008(4)
F107 0.048(3) 0.060(3) 0.034(3) -0.015(2) -0.011(2) 0.003(2)
F108 0.035(3) 0.053(3) 0.061(3) 0.004(2) -0.014(2) -0.023(2)
F109 0.058(3) 0.027(2) 0.054(3) 0.001(2) -0.028(2) -0.007(2)
N110 0.021(3) 0.017(3) 0.039(4) 0.000(3) -0.001(3) 0.000(3)
C111 0.030(4) 0.024(4) 0.025(4) -0.007(3) 0.004(3) -0.004(3)
C112 0.032(4) 0.033(5) 0.045(5) -0.003(4) -0.009(4) -0.010(4)
C113 0.023(4) 0.044(5) 0.056(6) -0.005(4) -0.008(4) 0.004(4)
C114 0.035(5) 0.028(4) 0.047(5) 0.000(4) -0.006(4) 0.003(4)
C115 0.029(4) 0.028(4) 0.027(4) -0.002(3) -0.005(3) -0.007(3)
C116 0.035(4) 0.025(4) 0.015(4) -0.003(3) 0.003(3) -0.009(3)
C121 0.031(4) 0.029(4) 0.037(5) -0.001(4) 0.006(3) -0.007(4)
C122 0.047(5) 0.032(5) 0.049(5) -0.001(4) 0.011(4) -0.017(4)
C123 0.041(5) 0.050(5) 0.034(5) -0.001(4) 0.007(4) -0.026(4)
C124 0.028(4) 0.046(5) 0.035(5) -0.011(4) 0.000(3) -0.007(4)
C125 0.027(4) 0.032(4) 0.022(4) -0.002(3) -0.002(3) -0.008(3)
C126 0.030(4) 0.028(4) 0.025(4) -0.003(3) -0.005(3) -0.007(3)
C127 0.052(5) 0.030(5) 0.069(6) 0.008(4) -0.001(5) -0.007(4)
C128 0.047(5) 0.029(4) 0.038(5) 0.007(4) 0.007(4) 0.002(4)
N129 0.028(3) 0.032(3) 0.023(3) 0.002(3) -0.001(3) -0.014(3)
C130 0.018(4) 0.025(4) 0.036(5) -0.004(3) -0.001(3) 0.003(3)
C131 0.036(4) 0.033(4) 0.027(4) 0.005(4) 0.004(3) -0.007(4)
C132 0.045(5) 0.037(5) 0.022(4) -0.007(4) -0.005(4) -0.010(4)
C133 0.043(5) 0.040(5) 0.027(4) -0.010(4) -0.006(4) -0.013(4)
C134 0.029(4) 0.022(4) 0.024(4) -0.002(3) -0.001(3) -0.009(3)
N135 0.023(3) 0.024(3) 0.026(3) 0.004(3) -0.001(3) -0.005(3)
N136 0.033(3) 0.030(3) 0.023(3) -0.002(3) -0.001(3) -0.011(3)
C137 0.050(5) 0.029(4) 0.037(5) -0.002(4) -0.007(4) -0.021(4)
C138 0.069(6) 0.043(5) 0.034(5) 0.006(4) -0.018(4) -0.030(5)
C139 0.092(8) 0.076(8) 0.047(6) -0.002(6) -0.018(5) -0.050(7)
C140 0.135(10) 0.057(7) 0.037(6) 0.002(5) -0.008(6) -0.059(7)
C141 0.104(8) 0.038(6) 0.039(6) -0.005(4) 0.008(6) -0.014(6)
C142 0.073(6) 0.024(4) 0.025(4) 0.000(4) 0.006(4) -0.016(4)
C143 0.060(6) 0.069(7) 0.068(7) 0.003(5) -0.032(5) -0.021(5)
C144 0.058(6) 0.037(5) 0.035(5) -0.002(4) 0.004(4) 0.012(4)
C145 0.023(4) 0.027(4) 0.027(4) -0.004(3) 0.001(3) -0.006(3)
C146 0.036(5) 0.042(5) 0.032(5) -0.003(4) -0.008(4) -0.025(4)
F147 0.063(3) 0.029(3) 0.042(3) 0.001(2) 0.006(2) -0.023(2)
F148 0.032(2) 0.074(3) 0.044(3) -0.006(2) -0.008(2) -0.024(2)
F149 0.038(2) 0.047(3) 0.034(3) -0.016(2) 0.008(2) -0.018(2)
N150 0.023(3) 0.032(3) 0.022(3) 0.000(3) -0.005(3) -0.010(3)
C151 0.027(4) 0.034(4) 0.020(4) -0.003(3) -0.001(3) -0.012(3)
C152 0.031(4) 0.027(4) 0.035(5) -0.001(3) 0.000(3) -0.011(3)
C153 0.043(5) 0.044(5) 0.036(5) 0.008(4) -0.011(4) -0.011(4)
C154 0.043(5) 0.062(6) 0.020(4) 0.000(4) -0.007(4) -0.008(4)
C155 0.044(5) 0.046(5) 0.041(5) -0.014(4) -0.004(4) -0.015(4)
C156 0.025(4) 0.029(4) 0.040(5) -0.005(4) -0.005(3) -0.010(3)
C201 0.091(8) 0.050(7) 0.111(10) -0.010(6) -0.051(7) -0.013(6)
C202 0.132(10) 0.038(6) 0.088(9) -0.004(6) -0.036(8) 0.005(7)
C203 0.208(15) 0.032(6) 0.063(8) -0.014(5) -0.039(9) -0.014(8)
C204 0.139(11) 0.063(8) 0.073(8) -0.007(6) -0.048(7) -0.036(8)
C205 0.073(7) 0.054(7) 0.079(8) -0.009(6) -0.020(6) -0.013(6)
C206 0.099(8) 0.042(6) 0.099(9) -0.025(6) -0.036(7) -0.020(6)
C301 0.081(8) 0.059(8) 0.082(9) -0.029(6) 0.031(7) -0.033(7)
C302 0.070(8) 0.085(9) 0.067(8) 0.012(7) 0.007(6) -0.018(7)
C303 0.063(7) 0.140(12) 0.054(7) -0.022(9) 0.015(6) -0.051(9)

loop_
_atom_type_symbol
_atom_type_description
_atom_type_scat_dispersion_real
_atom_type_scat_dispersion_imag
_atom_type_scat_source
C C 0.0033 0.0016 'International Tables Vol C Tables 4.2.6.8 and 6.1.1.4'
H H 0 0 'International Tables Vol C Tables 4.2.6.8 and 6.1.1.4'
Y Y -2.7962 3.5667 'International Tables Vol C Tables 4.2.6.8 and 6.1.1.4'
F F 0.0171 0.0103 'International Tables Vol C Tables 4.2.6.8 and 6.1.1.4'
N N 0.0061 0.0033 'International Tables Vol C Tables 4.2.6.8 and 6.1.1.4'

loop_
_geom_angle_atom_site_label_1
_geom_angle_atom_site_label_2
_geom_angle_atom_site_label_3
_geom_angle
_geom_angle_site_symmetry_1
_geom_angle_site_symmetry_3
N49 Y1 N55 56.87(18) . .
N49 Y1 N15 89.55(18) . .
N55 Y1 N15 137.81(19) . .
N49 Y1 N9 103.1(2) . .
N55 Y1 N9 103.47(19) . .
N15 Y1 N9 56.32(18) . .
N49 Y1 N30 95.3(2) . .
N55 Y1 N30 133.65(19) . .
N15 Y1 N30 67.23(18) . .
N9 Y1 N30 119.75(18) . .
N49 Y1 N70 125.00(19) . .
N55 Y1 N70 68.30(18) . .
N15 Y1 N70 134.19(18) . .
N9 Y1 N70 84.59(18) . .
N30 Y1 N70 128.05(19) . .
N49 Y1 C32 97.2(3) . .
N55 Y1 C32 88.8(2) . .
N15 Y1 C32 123.1(2) . .
N9 Y1 C32 159.6(3) . .
N30 Y1 C32 55.9(2) . .
N70 Y1 C32 85.0(2) . .
N49 Y1 C50 27.91(18) . .
N55 Y1 C50 29.15(18) . .
N15 Y1 C50 112.85(19) . .
N9 Y1 C50 102.7(2) . .
N30 Y1 C50 117.8(2) . .
N70 Y1 C50 97.09(19) . .
C32 Y1 C50 95.9(2) . .
N49 Y1 C10 96.34(19) . .
N55 Y1 C10 122.7(2) . .
N15 Y1 C10 28.41(18) . .
N9 Y1 C10 27.93(17) . .
N30 Y1 C10 94.08(19) . .
N70 Y1 C10 110.16(19) . .
C32 Y1 C10 148.1(2) . .
C50 Y1 C10 109.3(2) . .
N49 Y1 C31 102.9(2) . .
N55 Y1 C31 115.0(2) . .
N15 Y1 C31 95.46(19) . .
N9 Y1 C31 141.0(2) . .
N30 Y1 C31 29.03(17) . .
N70 Y1 C31 103.39(19) . .
C32 Y1 C31 28.0(2) . .
C50 Y1 C31 113.8(2) . .
C10 Y1 C31 120.3(2) . .
C2 C1 C6 119.5(7) . .
C2 C1 C7 120.2(7) . .
C6 C1 C7 120.2(7) . .
C3 C2 C1 121.3(8) . .
C3 C2 H2 119.3 . .
C1 C2 H2 119.3 . .
C2 C3 C4 120.5(8) . .
C2 C3 H3 119.8 . .
C4 C3 H3 119.8 . .
C3 C4 C5 120.6(8) . .
C3 C4 H4 119.7 . .
C5 C4 H4 119.7 . .
C6 C5 C4 118.6(7) . .
C6 C5 C8 121.6(6) . .
C4 C5 C8 119.8(7) . .
C5 C6 C1 119.4(6) . .
C5 C6 N9 120.8(6) . .
C1 C6 N9 119.5(6) . .
C1 C7 H7A 109.5 . .
C1 C7 H7B 109.5 . .
H7A C7 H7B 109.5 . .
C1 C7 H7C 109.5 . .
H7A C7 H7C 109.5 . .
H7B C7 H7C 109.5 . .
C5 C8 H8A 109.5 . .
C5 C8 H8B 109.5 . .
H8A C8 H8B 109.5 . .
C5 C8 H8C 109.5 . .
H8A C8 H8C 109.5 . .
H8B C8 H8C 109.5 . .
C10 N9 C6 118.2(6) . .
C10 N9 Y1 95.9(4) . .
C6 N9 Y1 145.3(4) . .
N9 C10 N15 111.5(6) . .
N9 C10 C11 128.6(7) . .
N15 C10 C11 119.9(6) . .
N9 C10 Y1 56.2(3) . .
N15 C10 Y1 55.4(3) . .
C11 C10 Y1 174.7(5) . .
C12 C11 C10 117.3(6) . .
C12 C11 H11 121.3 . .
C10 C11 H11 121.3 . .
C13 C12 C11 123.1(6) . .
C13 C12 H12 118.5 . .
C11 C12 H12 118.5 . .
C12 C13 C14 117.9(6) . .
C12 C13 H13 121 . .
C14 C13 H13 121 . .
N15 C14 C13 120.8(6) . .
N15 C14 N16 118.1(6) . .
C13 C14 N16 121.1(6) . .
C14 N15 C10 120.9(6) . .
C14 N15 Y1 142.9(4) . .
C10 N15 Y1 96.2(4) . .
C25 N16 C14 124.8(5) . .
C25 N16 C17 119.6(5) . .
C14 N16 C17 113.6(5) . .
C18 C17 C22 124.2(6) . .
C18 C17 N16 118.9(6) . .
C22 C17 N16 116.7(6) . .
C17 C18 C19 116.4(7) . .
C17 C18 C23 122.6(6) . .
C19 C18 C23 120.9(7) . .
C20 C19 C18 121.2(8) . .
C20 C19 H19 119.4 . .
C18 C19 H19 119.4 . .
C19 C20 C21 120.6(8) . .
C19 C20 H20 119.7 . .
C21 C20 H20 119.7 . .
C22 C21 C20 120.8(8) . .
C22 C21 H21 119.6 . .
C20 C21 H21 119.6 . .
C21 C22 C17 116.6(7) . .
C21 C22 C24 121.0(7) . .
C17 C22 C24 122.3(6) . .
C18 C23 H23A 109.5 . .
C18 C23 H23B 109.5 . .
H23A C23 H23B 109.5 . .
C18 C23 H23C 109.5 . .
H23A C23 H23C 109.5 . .
H23B C23 H23C 109.5 . .
C22 C24 H24A 109.5 . .
C22 C24 H24B 109.5 . .
H24A C24 H24B 109.5 . .
C22 C24 H24C 109.5 . .
H24A C24 H24C 109.5 . .
H24B C24 H24C 109.5 . .
N30 C25 N16 124.1(6) . .
N30 C25 C26 120.3(6) . .
N16 C25 C26 115.6(6) . .
F28 C26 F29 105.2(6) . .
F28 C26 F27 107.3(6) . .
F29 C26 F27 106.8(6) . .
F28 C26 C25 113.8(6) . .
F29 C26 C25 110.6(6) . .
F27 C26 C25 112.7(6) . .
C25 N30 C31 129.1(6) . .
C25 N30 Y1 133.3(5) . .
C31 N30 Y1 94.7(4) . .
C36 C31 C32 122.6(7) . .
C36 C31 N30 124.3(7) . .
C32 C31 N30 112.0(7) . .
C36 C31 Y1 154.0(6) . .
C32 C31 Y1 58.7(4) . .
N30 C31 Y1 56.3(3) . .
C31 C32 C33 115.3(8) . .
C31 C32 Y1 93.3(5) . .
C33 C32 Y1 143.2(7) . .
C34 C33 C32 122.5(8) . .
C34 C33 H33 118.8 . .
C32 C33 H33 118.8 . .
C35 C34 C33 119.4(7) . .
C35 C34 H34 120.3 . .
C33 C34 H34 120.3 . .
C34 C35 C36 120.3(8) . .
C34 C35 H35 119.8 . .
C36 C35 H35 119.8 . .
C31 C36 C35 119.6(7) . .
C31 C36 H36 120.2 . .
C35 C36 H36 120.2 . .
C48 C41 C42 118.0(7) . .
C48 C41 C46 120.3(7) . .
C42 C41 C46 121.7(7) . .
C43 C42 C41 121.4(8) . .
C43 C42 H42 119.3 . .
C41 C42 H42 119.3 . .
C44 C43 C42 120.4(7) . .
C44 C43 H43 119.8 . .
C42 C43 H43 119.8 . .
C43 C44 C45 120.8(8) . .
C43 C44 H44 119.6 . .
C45 C44 H44 119.6 . .
C44 C45 C48 119.1(7) . .
C44 C45 C47 120.7(7) . .
C48 C45 C47 120.1(7) . .
C41 C46 H46A 109.5 . .
C41 C46 H46B 109.5 . .
H46A C46 H46B 109.5 . .
C41 C46 H46C 109.5 . .
H46A C46 H46C 109.5 . .
H46B C46 H46C 109.5 . .
C45 C47 H47A 109.5 . .
C45 C47 H47B 109.5 . .
H47A C47 H47B 109.5 . .
C45 C47 H47C 109.5 . .
H47A C47 H47C 109.5 . .
H47B C47 H47C 109.5 . .
C41 C48 C45 120.2(6) . .
C41 C48 N49 121.1(7) . .
C45 C48 N49 118.7(6) . .
C50 N49 C48 118.0(6) . .
C50 N49 Y1 97.7(4) . .
C48 N49 Y1 144.1(4) . .
N49 C50 N55 109.3(6) . .
N49 C50 C51 130.1(6) . .
N55 C50 C51 120.6(6) . .
N49 C50 Y1 54.4(3) . .
N55 C50 Y1 55.5(3) . .
C51 C50 Y1 172.4(5) . .
C52 C51 C50 117.7(6) . .
C52 C51 H51 121.1 . .
C50 C51 H51 121.1 . .
C51 C52 C53 122.1(7) . .
C51 C52 H52 119 . .
C53 C52 H52 119 . .
C54 C53 C52 117.2(7) . .
C54 C53 H53 121.4 . .
C52 C53 H53 121.4 . .
N55 C54 C53 123.6(7) . .
N55 C54 N56 116.3(7) . .
C53 C54 N56 119.9(6) . .
C54 N55 C50 118.7(6) . .
C54 N55 Y1 144.3(5) . .
C50 N55 Y1 95.4(4) . .
C65 N56 C54 125.2(6) . .
C65 N56 C57 118.9(6) . .
C54 N56 C57 114.5(6) . .
C62 C57 C58 123.3(7) . .
C62 C57 N56 118.5(7) . .
C58 C57 N56 118.1(7) . .
C57 C58 C59 117.7(8) . .
C57 C58 C63 123.3(7) . .
C59 C58 C63 119.0(8) . .
C60 C59 C58 119.5(8) . .
C60 C59 H59 120.3 . .
C58 C59 H59 120.3 . .
C59 C60 C61 122.2(8) . .
C59 C60 H60 118.9 . .
C61 C60 H60 118.9 . .
C62 C61 C60 118.7(8) . .
C62 C61 H61 120.6 . .
C60 C61 H61 120.6 . .
C57 C62 C61 118.5(8) . .
C57 C62 C64 123.1(7) . .
C61 C62 C64 118.4(8) . .
C58 C63 H63A 109.5 . .
C58 C63 H63B 109.5 . .
H63A C63 H63B 109.5 . .
C58 C63 H63C 109.5 . .
H63A C63 H63C 109.5 . .
H63B C63 H63C 109.5 . .
C62 C64 H64A 109.5 . .
C62 C64 H64B 109.5 . .
H64A C64 H64B 109.5 . .
C62 C64 H64C 109.5 . .
H64A C64 H64C 109.5 . .
H64B C64 H64C 109.5 . .
N70 C65 N56 124.9(6) . .
N70 C65 C66 121.4(7) . .
N56 C65 C66 113.6(6) . .
F68 C66 F67 104.6(7) . .
F68 C66 F69 106.1(7) . .
F67 C66 F69 108.2(6) . .
F68 C66 C65 110.8(7) . .
F67 C66 C65 113.4(7) . .
F69 C66 C65 113.2(7) . .
C65 N70 C71 122.7(7) . .
C65 N70 Y1 133.6(5) . .
C71 N70 Y1 100.8(5) . .
C72 C71 N70 124.2(10) . .
C72 C71 C76 119.7(10) . .
N70 C71 C76 116.1(9) . .
C71 C72 C73 120.2(10) . .
C71 C72 H72 119.9 . .
C73 C72 H72 119.9 . .
C74 C73 C72 112.1(10) . .
C74 C73 H73 124 . .
C72 C73 H73 124 . .
C73 C74 C75 129.7(11) . .
C73 C74 H74 115.2 . .
C75 C74 H74 115.2 . .
C74 C75 C76 116.1(10) . .
C74 C75 H75 121.9 . .
C76 C75 H75 121.9 . .
C75 C76 C71 121.3(10) . .
C75 C76 H76 119.3 . .
C71 C76 H76 119.3 . .
N129 Y2 N135 57.04(19) . .
N129 Y2 N95 104.05(19) . .
N135 Y2 N95 134.87(18) . .
N129 Y2 C116 95.0(2) . .
N135 Y2 C116 101.7(2) . .
N95 Y2 C116 121.7(2) . .
N129 Y2 N89 107.06(19) . .
N135 Y2 N89 88.42(19) . .
N95 Y2 N89 56.03(19) . .
C116 Y2 N89 157.8(2) . .
N129 Y2 N150 124.52(19) . .
N135 Y2 N150 68.50(18) . .
N95 Y2 N150 122.34(18) . .
C116 Y2 N150 85.7(2) . .
N89 Y2 N150 79.63(18) . .
N129 Y2 N110 87.08(19) . .
N135 Y2 N110 138.58(18) . .
N95 Y2 N110 68.62(18) . .
C116 Y2 N110 57.9(2) . .
N89 Y2 N110 124.60(18) . .
N150 Y2 N110 135.06(17) . .
N129 Y2 C90 102.53(19) . .
N135 Y2 C90 109.09(19) . .
N95 Y2 C90 29.22(19) . .
C116 Y2 C90 149.2(2) . .
N89 Y2 C90 27.69(18) . .
N150 Y2 C90 104.23(19) . .
N110 Y2 C90 97.56(19) . .
N129 Y2 C130 27.99(18) . .
N135 Y2 C130 29.05(18) . .
N95 Y2 C130 122.37(19) . .
C116 Y2 C130 99.42(19) . .
N89 Y2 C130 98.89(18) . .
N150 Y2 C130 97.06(19) . .
N110 Y2 C130 112.95(19) . .
C90 Y2 C130 107.98(18) . .
N129 Y2 C111 84.70(19) . .
N135 Y2 C111 117.73(18) . .
N95 Y2 C111 98.16(19) . .
C116 Y2 C111 29.21(19) . .
N89 Y2 C111 153.19(19) . .
N150 Y2 C111 114.01(18) . .
N110 Y2 C111 30.02(17) . .
C90 Y2 C111 127.3(2) . .
C130 Y2 C111 101.93(18) . .
C86 C81 C82 118.5(7) . .
C86 C81 C88 122.8(7) . .
C82 C81 C88 118.7(7) . .
C83 C82 C81 121.4(8) . .
C83 C82 H82 119.3 . .
C81 C82 H82 119.3 . .
C82 C83 C84 119.6(8) . .
C82 C83 H83 120.2 . .
C84 C83 H83 120.2 . .
C83 C84 C85 121.0(8) . .
C83 C84 H84 119.5 . .
C85 C84 H84 119.5 . .
C84 C85 C86 119.6(7) . .
C84 C85 C87 119.9(7) . .
C86 C85 C87 120.5(7) . .
C81 C86 C85 119.8(7) . .
C81 C86 N89 120.3(6) . .
C85 C86 N89 119.9(7) . .
C85 C87 H87A 109.5 . .
C85 C87 H87B 109.5 . .
H87A C87 H87B 109.5 . .
C85 C87 H87C 109.5 . .
H87A C87 H87C 109.5 . .
H87B C87 H87C 109.5 . .
C81 C88 H88A 109.5 . .
C81 C88 H88B 109.5 . .
H88A C88 H88B 109.5 . .
C81 C88 H88C 109.5 . .
H88A C88 H88C 109.5 . .
H88B C88 H88C 109.5 . .
C90 N89 C86 119.4(6) . .
C90 N89 Y2 94.1(4) . .
C86 N89 Y2 143.0(4) . .
N89 C90 N95 112.1(6) . .
N89 C90 C91 128.8(6) . .
N95 C90 C91 119.1(6) . .
N89 C90 Y2 58.2(3) . .
N95 C90 Y2 56.4(3) . .
C91 C90 Y2 162.4(5) . .
C92 C91 C90 118.2(6) . .
C92 C91 H91 120.9 . .
C90 C91 H91 120.9 . .
C91 C92 C93 122.7(7) . .
C91 C92 H92 118.7 . .
C93 C92 H92 118.7 . .
C94 C93 C92 117.1(7) . .
C94 C93 H93 121.4 . .
C92 C93 H93 121.4 . .
N95 C94 C93 123.7(7) . .
N95 C94 N96 115.6(6) . .
C93 C94 N96 120.6(6) . .
C94 N95 C90 119.2(6) . .
C94 N95 Y2 140.7(5) . .
C90 N95 Y2 94.4(4) . .
C105 N96 C94 124.7(6) . .
C105 N96 C97 119.8(6) . .
C94 N96 C97 114.1(6) . .
C98 C97 C102 127.3(11) . .
C98 C97 N96 117.4(11) . .
C102 C97 N96 115.2(11) . .
C97 C98 C99 113.8(12) . .
C97 C98 C103 122.5(11) . .
C99 C98 C103 123.6(12) . .
C100 C99 C98 116.9(13) . .
C100 C99 H99 121.6 . .
C98 C99 H99 121.6 . .
C101 C100 C99 130.4(13) . .
C101 C100 H100 114.8 . .
C99 C100 H100 114.8 . .
C100 C101 C102 118.3(13) . .
C100 C101 H101 120.8 . .
C102 C101 H101 120.8 . .
C101 C102 C104 123.0(12) . .
C101 C102 C97 113.2(12) . .
C104 C102 C97 123.7(11) . .
C98 C103 H10A 109.5 . .
C98 C103 H10B 109.5 . .
H10A C103 H10B 109.5 . .
C98 C103 H10C 109.5 . .
H10A C103 H10C 109.5 . .
H10B C103 H10C 109.5 . .
C102 C104 H10D 109.5 . .
C102 C104 H10E 109.5 . .
H10D C104 H10E 109.5 . .
C102 C104 H10F 109.5 . .
H10D C104 H10F 109.5 . .
H10E C104 H10F 109.5 . .
N110 C105 N96 124.5(6) . .
N110 C105 C106 122.4(6) . .
N96 C105 C106 113.1(6) . .
F109 C106 F107 105.7(6) . .
F109 C106 F108 106.6(6) . .
F107 C106 F108 106.8(6) . .
F109 C106 C105 111.6(6) . .
F107 C106 C105 112.7(6) . .
F108 C106 C105 113.0(6) . .
C105 N110 C111 129.2(6) . .
C105 N110 Y2 133.3(5) . .
C111 N110 Y2 90.5(4) . .
C112 C111 C116 123.4(6) . .
C112 C111 N110 123.7(6) . .
C116 C111 N110 112.5(6) . .
C112 C111 Y2 156.2(5) . .
C116 C111 Y2 56.7(4) . .
N110 C111 Y2 59.5(3) . .
C113 C112 C111 118.5(7) . .
C113 C112 H112 120.8 . .
C111 C112 H112 120.8 . .
C114 C113 C112 119.5(7) . .
C114 C113 H113 120.2 . .
C112 C113 H113 120.2 . .
C115 C114 C113 120.1(7) . .
C115 C114 H114 119.9 . .
C113 C114 H114 119.9 . .
C114 C115 C116 123.2(7) . .
C114 C115 H115 118.4 . .
C116 C115 H115 118.4 . .
C115 C116 C111 114.9(6) . .
C115 C116 Y2 144.1(5) . .
C111 C116 Y2 94.1(4) . .
C126 C121 C122 119.3(6) . .
C126 C121 C127 120.4(6) . .
C122 C121 C127 120.2(6) . .
C123 C122 C121 120.4(7) . .
C123 C122 H122 119.8 . .
C121 C122 H122 119.8 . .
C124 C123 C122 119.4(7) . .
C124 C123 H123 120.3 . .
C122 C123 H123 120.3 . .
C123 C124 C125 122.1(7) . .
C123 C124 H124 118.9 . .
C125 C124 H124 118.9 . .
C124 C125 C126 118.5(6) . .
C124 C125 C128 119.7(6) . .
C126 C125 C128 121.8(6) . .
C121 C126 C125 120.3(6) . .
C121 C126 N129 118.9(6) . .
C125 C126 N129 120.6(6) . .
C121 C127 H12A 109.5 . .
C121 C127 H12B 109.5 . .
H12A C127 H12B 109.5 . .
C121 C127 H12C 109.5 . .
H12A C127 H12C 109.5 . .
H12B C127 H12C 109.5 . .
C125 C128 H12D 109.5 . .
C125 C128 H12E 109.5 . .
H12D C128 H12E 109.5 . .
C125 C128 H12F 109.5 . .
H12D C128 H12F 109.5 . .
H12E C128 H12F 109.5 . .
C130 N129 C126 118.3(6) . .
C130 N129 Y2 97.7(4) . .
C126 N129 Y2 142.2(4) . .
N129 C130 N135 110.1(6) . .
N129 C130 C131 130.2(7) . .
N135 C130 C131 119.6(7) . .
N129 C130 Y2 54.3(3) . .
N135 C130 Y2 55.8(3) . .
C131 C130 Y2 175.1(5) . .
C132 C131 C130 118.1(7) . .
C132 C131 H131 121 . .
C130 C131 H131 121 . .
C131 C132 C133 122.8(7) . .
C131 C132 H132 118.6 . .
C133 C132 H132 118.6 . .
C134 C133 C132 116.8(7) . .
C134 C133 H133 121.6 . .
C132 C133 H133 121.6 . .
N135 C134 C133 122.2(7) . .
N135 C134 N136 117.7(6) . .
C133 C134 N136 120.1(6) . .
C134 N135 C130 120.4(6) . .
C134 N135 Y2 144.4(5) . .
C130 N135 Y2 95.2(4) . .
C145 N136 C134 125.7(6) . .
C145 N136 C137 118.6(6) . .
C134 N136 C137 112.6(5) . .
C142 C137 C138 122.7(7) . .
C142 C137 N136 117.4(7) . .
C138 C137 N136 119.9(7) . .
C137 C138 C139 116.0(8) . .
C137 C138 C143 123.3(7) . .
C139 C138 C143 120.6(8) . .
C140 C139 C138 121.2(9) . .
C140 C139 H139 119.4 . .
C138 C139 H139 119.4 . .
C141 C140 C139 121.6(9) . .
C141 C140 H140 119.2 . .
C139 C140 H140 119.2 . .
C140 C141 C142 118.4(9) . .
C140 C141 H141 120.8 . .
C142 C141 H141 120.8 . .
C141 C142 C137 120.0(9) . .
C141 C142 C144 118.0(8) . .
C137 C142 C144 121.9(7) . .
C138 C143 H14A 109.5 . .
C138 C143 H14B 109.5 . .
H14A C143 H14B 109.5 . .
C138 C143 H14C 109.5 . .
H14A C143 H14C 109.5 . .
H14B C143 H14C 109.5 . .
C142 C144 H14D 109.5 . .
C142 C144 H14E 109.5 . .
H14D C144 H14E 109.5 . .
C142 C144 H14F 109.5 . .
H14D C144 H14F 109.5 . .
H14E C144 H14F 109.5 . .
N150 C145 N136 125.1(6) . .
N150 C145 C146 121.0(6) . .
N136 C145 C146 113.8(6) . .
F149 C146 F148 105.4(6) . .
F149 C146 F147 106.2(6) . .
F148 C146 F147 106.5(6) . .
F149 C146 C145 112.1(6) . .
F148 C146 C145 113.9(6) . .
F147 C146 C145 112.2(6) . .
C145 N150 C151 124.4(6) . .
C145 N150 Y2 135.6(5) . .
C151 N150 Y2 99.5(4) . .
C152 C151 C156 120.8(7) . .
C152 C151 N150 120.3(6) . .
C156 C151 N150 118.5(6) . .
C153 C152 C151 119.0(7) . .
C153 C152 H152 120.5 . .
C151 C152 H152 120.5 . .
C152 C153 C154 120.7(7) . .
C152 C153 H153 119.7 . .
C154 C153 H153 119.7 . .
C155 C154 C153 118.8(7) . .
C155 C154 H154 120.6 . .
C153 C154 H154 120.6 . .
C154 C155 C156 122.0(7) . .
C154 C155 H155 119 . .
C156 C155 H155 119 . .
C155 C156 C151 118.6(7) . .
C155 C156 H156 120.7 . .
C151 C156 H156 120.7 . .
C202 C201 C206 120.6(10) . .
C202 C201 H201 119.7 . .
C206 C201 H201 119.7 . .
C203 C202 C201 118.8(10) . .
C203 C202 H202 120.6 . .
C201 C202 H202 120.6 . .
C202 C203 C204 121.5(9) . .
C202 C203 H203 119.2 . .
C204 C203 H203 119.2 . .
C205 C204 C203 118.5(10) . .
C205 C204 H204 120.7 . .
C203 C204 H204 120.7 . .
C206 C205 C204 119.9(9) . .
C206 C205 H205 120 . .
C204 C205 H205 120 . .
C205 C206 C201 120.5(9) . .
C205 C206 H206 119.8 . .
C201 C206 H206 119.8 . .
C302 C301 C303 121.2(10) . 2_567
C302 C301 H301 119.4 . .
C303 C301 H301 119.4 2_567 .
C301 C302 C303 118.8(11) . .
C301 C302 H302 120.6 . .
C303 C302 H302 120.6 . .
C302 C303 C301 120.0(11) . 2_567
C302 C303 H303 120 . .
C301 C303 H303 120 2_567 .

loop_
_geom_bond_atom_site_label_1
_geom_bond_atom_site_label_2
_geom_bond_distance
_geom_bond_site_symmetry_2
Y1 N49 2.335(5) .
Y1 N55 2.355(6) .
Y1 N15 2.361(5) .
Y1 N9 2.382(6) .
Y1 N30 2.477(6) .
Y1 N70 2.487(5) .
Y1 C32 2.540(9) .
Y1 C50 2.846(7) .
Y1 C10 2.851(7) .
Y1 C31 2.967(8) .
C1 C2 1.375(10) .
C1 C6 1.410(9) .
C1 C7 1.506(9) .
C2 C3 1.354(10) .
C2 H2 0.95 .
C3 C4 1.373(11) .
C3 H3 0.95 .
C4 C5 1.405(10) .
C4 H4 0.95 .
C5 C6 1.399(9) .
C5 C8 1.516(10) .
C6 N9 1.429(8) .
C7 H7A 0.98 .
C7 H7B 0.98 .
C7 H7C 0.98 .
C8 H8A 0.98 .
C8 H8B 0.98 .
C8 H8C 0.98 .
N9 C10 1.343(8) .
C10 N15 1.365(8) .
C10 C11 1.419(9) .
C11 C12 1.366(9) .
C11 H11 0.95 .
C12 C13 1.360(9) .
C12 H12 0.95 .
C13 C14 1.402(9) .
C13 H13 0.95 .
C14 N15 1.344(8) .
C14 N16 1.420(8) .
N16 C25 1.379(8) .
N16 C17 1.477(8) .
C17 C18 1.390(9) .
C17 C22 1.402(9) .
C18 C19 1.392(9) .
C18 C23 1.485(10) .
C19 C20 1.374(11) .
C19 H19 0.95 .
C20 C21 1.392(11) .
C20 H20 0.95 .
C21 C22 1.382(9) .
C21 H21 0.95 .
C22 C24 1.493(9) .
C23 H23A 0.98 .
C23 H23B 0.98 .
C23 H23C 0.98 .
C24 H24A 0.98 .
C24 H24B 0.98 .
C24 H24C 0.98 .
C25 N30 1.282(8) .
C25 C26 1.544(10) .
C26 F28 1.325(8) .
C26 F29 1.330(8) .
C26 F27 1.336(8) .
N30 C31 1.445(8) .
C31 C36 1.368(10) .
C31 C32 1.396(10) .
C32 C33 1.399(10) .
C33 C34 1.379(10) .
C33 H33 0.95 .
C34 C35 1.368(10) .
C34 H34 0.95 .
C35 C36 1.372(10) .
C35 H35 0.95 .
C36 H36 0.95 .
C41 C48 1.391(10) .
C41 C42 1.401(10) .
C41 C46 1.496(10) .
C42 C43 1.361(10) .
C42 H42 0.95 .
C43 C44 1.357(10) .
C43 H43 0.95 .
C44 C45 1.386(10) .
C44 H44 0.95 .
C45 C48 1.404(10) .
C45 C47 1.527(10) .
C46 H46A 0.98 .
C46 H46B 0.98 .
C46 H46C 0.98 .
C47 H47A 0.98 .
C47 H47B 0.98 .
C47 H47C 0.98 .
C48 N49 1.451(8) .
N49 C50 1.345(8) .
C50 N55 1.393(8) .
C50 C51 1.396(9) .
C51 C52 1.375(9) .
C51 H51 0.95 .
C52 C53 1.389(9) .
C52 H52 0.95 .
C53 C54 1.369(9) .
C53 H53 0.95 .
C54 N55 1.335(8) .
C54 N56 1.442(9) .
N56 C65 1.383(9) .
N56 C57 1.466(8) .
C57 C62 1.379(10) .
C57 C58 1.390(10) .
C58 C59 1.404(10) .
C58 C63 1.504(11) .
C59 C60 1.368(12) .
C59 H59 0.95 .
C60 C61 1.404(12) .
C60 H60 0.95 .
C61 C62 1.391(11) .
C61 H61 0.95 .
C62 C64 1.514(11) .
C63 H63A 0.98 .
C63 H63B 0.98 .
C63 H63C 0.98 .
C64 H64A 0.98 .
C64 H64B 0.98 .
C64 H64C 0.98 .
C65 N70 1.275(8) .
C65 C66 1.546(10) .
C66 F68 1.329(9) .
C66 F67 1.333(9) .
C66 F69 1.345(10) .
N70 C71 1.418(11) .
C71 C72 1.309(12) .
C71 C76 1.419(13) .
C72 C73 1.554(12) .
C72 H72 0.95 .
C73 C74 1.288(12) .
C73 H73 0.95 .
C74 C75 1.355(12) .
C74 H74 0.95 .
C75 C76 1.363(12) .
C75 H75 0.95 .
C76 H76 0.95 .
Y2 N129 2.333(5) .
Y2 N135 2.362(6) .
Y2 N95 2.377(5) .
Y2 C116 2.410(7) .
Y2 N89 2.424(5) .
Y2 N150 2.462(6) .
Y2 N110 2.479(6) .
Y2 C90 2.846(7) .
Y2 C130 2.846(7) .
Y2 C111 2.877(7) .
C81 C86 1.390(10) .
C81 C82 1.417(10) .
C81 C88 1.509(10) .
C82 C83 1.355(10) .
C82 H82 0.95 .
C83 C84 1.378(11) .
C83 H83 0.95 .
C84 C85 1.388(10) .
C84 H84 0.95 .
C85 C86 1.398(10) .
C85 C87 1.502(10) .
C86 N89 1.426(8) .
C87 H87A 0.98 .
C87 H87B 0.98 .
C87 H87C 0.98 .
C88 H88A 0.98 .
C88 H88B 0.98 .
C88 H88C 0.98 .
N89 C90 1.326(8) .
C90 N95 1.393(8) .
C90 C91 1.427(9) .
C91 C92 1.356(9) .
C91 H91 0.95 .
C92 C93 1.386(9) .
C92 H92 0.95 .
C93 C94 1.368(9) .
C93 H93 0.95 .
C94 N95 1.340(8) .
C94 N96 1.440(8) .
N96 C105 1.392(8) .
N96 C97 1.475(11) .
C97 C98 1.409(15) .
C97 C102 1.457(15) .
C98 C99 1.435(13) .
C98 C103 1.477(14) .
C99 C100 1.346(14) .
C99 H99 0.95 .
C100 C101 1.331(14) .
C100 H100 0.95 .
C101 C102 1.402(13) .
C101 H101 0.95 .
C102 C104 1.440(14) .
C103 H10A 0.98 .
C103 H10B 0.98 .
C103 H10C 0.98 .
C104 H10D 0.98 .
C104 H10E 0.98 .
C104 H10F 0.98 .
C105 N110 1.263(8) .
C105 C106 1.552(9) .
C106 F109 1.319(7) .
C106 F107 1.325(8) .
C106 F108 1.337(8) .
N110 C111 1.439(8) .
C111 C112 1.400(9) .
C111 C116 1.408(9) .
C112 C113 1.397(9) .
C112 H112 0.95 .
C113 C114 1.388(10) .
C113 H113 0.95 .
C114 C115 1.386(9) .
C114 H114 0.95 .
C115 C116 1.395(9) .
C115 H115 0.95 .
C121 C126 1.395(9) .
C121 C122 1.398(9) .
C121 C127 1.495(9) .
C122 C123 1.393(10) .
C122 H122 0.95 .
C123 C124 1.367(10) .
C123 H123 0.95 .
C124 C125 1.388(9) .
C124 H124 0.95 .
C125 C126 1.406(9) .
C125 C128 1.488(9) .
C126 N129 1.430(8) .
C127 H12A 0.98 .
C127 H12B 0.98 .
C127 H12C 0.98 .
C128 H12D 0.98 .
C128 H12E 0.98 .
C128 H12F 0.98 .
N129 C130 1.348(8) .
C130 N135 1.388(8) .
C130 C131 1.402(9) .
C131 C132 1.354(9) .
C131 H131 0.95 .
C132 C133 1.390(9) .
C132 H132 0.95 .
C133 C134 1.389(9) .
C133 H133 0.95 .
C134 N135 1.323(8) .
C134 N136 1.441(8) .
N136 C145 1.388(8) .
N136 C137 1.463(8) .
C137 C142 1.384(10) .
C137 C138 1.391(10) .
C138 C139 1.401(11) .
C138 C143 1.494(11) .
C139 C140 1.376(12) .
C139 H139 0.95 .
C140 C141 1.375(12) .
C140 H140 0.95 .
C141 C142 1.379(11) .
C141 H141 0.95 .
C142 C144 1.530(10) .
C143 H14A 0.98 .
C143 H14B 0.98 .
C143 H14C 0.98 .
C144 H14D 0.98 .
C144 H14E 0.98 .
C144 H14F 0.98 .
C145 N150 1.280(8) .
C145 C146 1.540(9) .
C146 F149 1.330(8) .
C146 F148 1.333(7) .
C146 F147 1.358(8) .
N150 C151 1.441(8) .
C151 C152 1.388(9) .
C151 C156 1.390(9) .
C152 C153 1.377(9) .
C152 H152 0.95 .
C153 C154 1.404(10) .
C153 H153 0.95 .
C154 C155 1.358(10) .
C154 H154 0.95 .
C155 C156 1.381(10) .
C155 H155 0.95 .
C156 H156 0.95 .
C201 C202 1.365(12) .
C201 C206 1.365(12) .
C201 H201 0.95 .
C202 C203 1.341(13) .
C202 H202 0.95 .
C203 C204 1.383(14) .
C203 H203 0.95 .
C204 C205 1.374(12) .
C204 H204 0.95 .
C205 C206 1.345(11) .
C205 H205 0.95 .
C206 H206 0.95 .
C301 C302 1.351(14) .
C301 C303 1.387(14) 2_567
C301 H301 0.95 .
C302 C303 1.385(14) .
C302 H302 0.95 .
C303 C301 1.387(14) 2_567
C303 H303 0.95 .

loop_
_geom_torsion_atom_site_label_1
_geom_torsion_atom_site_label_2
_geom_torsion_atom_site_label_3
_geom_torsion_atom_site_label_4
_geom_torsion
_geom_torsion_site_symmetry_1
_geom_torsion_site_symmetry_4
C6 C1 C2 C3 1.7(11) . .
C7 C1 C2 C3 178.2(7) . .
C1 C2 C3 C4 -0.4(12) . .
C2 C3 C4 C5 0.4(12) . .
C3 C4 C5 C6 -1.8(11) . .
C3 C4 C5 C8 177.0(7) . .
C4 C5 C6 C1 3.0(10) . .
C8 C5 C6 C1 -175.8(6) . .
C4 C5 C6 N9 177.5(6) . .
C8 C5 C6 N9 -1.3(10) . .
C2 C1 C6 C5 -3.0(10) . .
C7 C1 C6 C5 -179.5(6) . .
C2 C1 C6 N9 -177.6(6) . .
C7 C1 C6 N9 5.9(10) . .
C5 C6 N9 C10 63.0(8) . .
C1 C6 N9 C10 -122.5(7) . .
C5 C6 N9 Y1 -105.2(8) . .
C1 C6 N9 Y1 69.3(10) . .
N49 Y1 N9 C10 78.7(4) . .
N55 Y1 N9 C10 137.3(4) . .
N15 Y1 N9 C10 -1.9(4) . .
N30 Y1 N9 C10 -25.4(5) . .
N70 Y1 N9 C10 -156.6(4) . .
C32 Y1 N9 C10 -97.1(7) . .
C50 Y1 N9 C10 107.3(4) . .
C31 Y1 N9 C10 -52.0(5) . .
N49 Y1 N9 C6 -111.8(8) . .
N55 Y1 N9 C6 -53.2(8) . .
N15 Y1 N9 C6 167.7(8) . .
N30 Y1 N9 C6 144.2(7) . .
N70 Y1 N9 C6 13.0(8) . .
C32 Y1 N9 C6 72.4(10) . .
C50 Y1 N9 C6 -83.1(8) . .
C10 Y1 N9 C6 169.6(10) . .
C31 Y1 N9 C6 117.6(7) . .
C6 N9 C10 N15 -170.4(6) . .
Y1 N9 C10 N15 2.9(6) . .
C6 N9 C10 C11 9.6(10) . .
Y1 N9 C10 C11 -177.1(7) . .
C6 N9 C10 Y1 -173.3(6) . .
N49 Y1 C10 N9 -106.1(4) . .
N55 Y1 C10 N9 -51.7(4) . .
N15 Y1 C10 N9 176.8(6) . .
N30 Y1 C10 N9 158.1(4) . .
N70 Y1 C10 N9 24.9(4) . .
C32 Y1 C10 N9 139.3(5) . .
C50 Y1 C10 N9 -80.6(4) . .
C31 Y1 C10 N9 144.9(4) . .
N49 Y1 C10 N15 77.2(4) . .
N55 Y1 C10 N15 131.6(4) . .
N9 Y1 C10 N15 -176.8(6) . .
N30 Y1 C10 N15 -18.7(4) . .
N70 Y1 C10 N15 -151.9(4) . .
C32 Y1 C10 N15 -37.5(7) . .
C50 Y1 C10 N15 102.6(4) . .
C31 Y1 C10 N15 -31.8(5) . .
N49 Y1 C10 C11 49(5) . .
N55 Y1 C10 C11 103(5) . .
N15 Y1 C10 C11 -28(5) . .
N9 Y1 C10 C11 155(6) . .
N30 Y1 C10 C11 -47(5) . .
N70 Y1 C10 C11 18E1(10) . .
C32 Y1 C10 C11 -66(6) . .
C50 Y1 C10 C11 74(5) . .
C31 Y1 C10 C11 -60(6) . .
N9 C10 C11 C12 -177.5(7) . .
N15 C10 C11 C12 2.6(10) . .
Y1 C10 C11 C12 29(6) . .
C10 C11 C12 C13 1.6(10) . .
C11 C12 C13 C14 -3.2(11) . .
C12 C13 C14 N15 0.8(10) . .
C12 C13 C14 N16 -179.9(6) . .
C13 C14 N15 C10 3.3(10) . .
N16 C14 N15 C10 -176.1(6) . .
C13 C14 N15 Y1 179.9(5) . .
N16 C14 N15 Y1 0.5(10) . .
N9 C10 N15 C14 175.0(6) . .
C11 C10 N15 C14 -5.0(10) . .
Y1 C10 N15 C14 177.9(7) . .
N9 C10 N15 Y1 -2.9(6) . .
C11 C10 N15 Y1 177.1(5) . .
N49 Y1 N15 C14 78.7(7) . .
N55 Y1 N15 C14 113.4(7) . .
N9 Y1 N15 C14 -175.2(8) . .
N30 Y1 N15 C14 -17.3(7) . .
N70 Y1 N15 C14 -138.9(7) . .
C32 Y1 N15 C14 -19.6(8) . .
C50 Y1 N15 C14 94.5(7) . .
C10 Y1 N15 C14 -177.0(9) . .
C31 Y1 N15 C14 -24.2(7) . .
N49 Y1 N15 C10 -104.3(4) . .
N55 Y1 N15 C10 -69.6(5) . .
N9 Y1 N15 C10 1.8(4) . .
N30 Y1 N15 C10 159.7(4) . .
N70 Y1 N15 C10 38.1(5) . .
C32 Y1 N15 C10 157.4(4) . .
C50 Y1 N15 C10 -88.5(4) . .
C31 Y1 N15 C10 152.8(4) . .
N15 C14 N16 C25 16.4(9) . .
C13 C14 N16 C25 -163.0(6) . .
N15 C14 N16 C17 -179.7(5) . .
C13 C14 N16 C17 0.9(9) . .
C25 N16 C17 C18 75.5(8) . .
C14 N16 C17 C18 -89.4(7) . .
C25 N16 C17 C22 -109.5(7) . .
C14 N16 C17 C22 85.6(7) . .
C22 C17 C18 C19 4.9(11) . .
N16 C17 C18 C19 179.4(6) . .
C22 C17 C18 C23 -172.4(7) . .
N16 C17 C18 C23 2.2(10) . .
C17 C18 C19 C20 -3.3(11) . .
C23 C18 C19 C20 173.9(7) . .
C18 C19 C20 C21 1.4(12) . .
C19 C20 C21 C22 -0.7(13) . .
C20 C21 C22 C17 1.9(11) . .
C20 C21 C22 C24 179.6(7) . .
C18 C17 C22 C21 -4.2(11) . .
N16 C17 C22 C21 -178.9(6) . .
C18 C17 C22 C24 178.2(7) . .
N16 C17 C22 C24 3.5(10) . .
C14 N16 C25 N30 0.1(11) . .
C17 N16 C25 N30 -163.0(6) . .
C14 N16 C25 C26 -177.1(6) . .
C17 N16 C25 C26 19.8(9) . .
N30 C25 C26 F28 -144.1(7) . .
N16 C25 C26 F28 33.3(9) . .
N30 C25 C26 F29 -25.9(10) . .
N16 C25 C26 F29 151.5(6) . .
N30 C25 C26 F27 93.5(8) . .
N16 C25 C26 F27 -89.1(7) . .
N16 C25 N30 C31 170.8(7) . .
C26 C25 N30 C31 -12.1(11) . .
N16 C25 N30 Y1 -34.0(10) . .
C26 C25 N30 Y1 143.1(6) . .
N49 Y1 N30 C25 -53.8(6) . .
N55 Y1 N30 C25 -101.8(6) . .
N15 Y1 N30 C25 33.4(6) . .
N9 Y1 N30 C25 54.6(7) . .
N70 Y1 N30 C25 162.6(6) . .
C32 Y1 N30 C25 -148.9(7) . .
C50 Y1 N30 C25 -71.4(7) . .
C10 Y1 N30 C25 42.9(6) . .
C31 Y1 N30 C25 -160.9(9) . .
N49 Y1 N30 C31 107.1(4) . .
N55 Y1 N30 C31 59.1(5) . .
N15 Y1 N30 C31 -165.6(5) . .
N9 Y1 N30 C31 -144.5(4) . .
N70 Y1 N30 C31 -36.5(5) . .
C32 Y1 N30 C31 12.0(4) . .
C50 Y1 N30 C31 89.6(4) . .
C10 Y1 N30 C31 -156.1(4) . .
C25 N30 C31 C36 -49.4(12) . .
Y1 N30 C31 C36 148.5(7) . .
C25 N30 C31 C32 142.4(8) . .
Y1 N30 C31 C32 -19.7(7) . .
C25 N30 C31 Y1 162.2(8) . .
N49 Y1 C31 C36 -177.9(12) . .
N55 Y1 C31 C36 122.9(12) . .
N15 Y1 C31 C36 -87.1(12) . .
N9 Y1 C31 C36 -47.2(13) . .
N30 Y1 C31 C36 -100.4(13) . .
N70 Y1 C31 C36 50.9(12) . .
C32 Y1 C31 C36 101.1(13) . .
C50 Y1 C31 C36 155.0(11) . .
C10 Y1 C31 C36 -72.5(12) . .
N49 Y1 C31 C32 81.0(6) . .
N55 Y1 C31 C32 21.8(6) . .
N15 Y1 C31 C32 171.8(6) . .
N9 Y1 C31 C32 -148.3(5) . .
N30 Y1 C31 C32 158.5(8) . .
N70 Y1 C31 C32 -50.3(6) . .
C50 Y1 C31 C32 53.8(6) . .
C10 Y1 C31 C32 -173.6(5) . .
N49 Y1 C31 N30 -77.5(4) . .
N55 Y1 C31 N30 -136.7(4) . .
N15 Y1 C31 N30 13.3(4) . .
N9 Y1 C31 N30 53.2(5) . .
N70 Y1 C31 N30 151.2(4) . .
C32 Y1 C31 N30 -158.5(8) . .
C50 Y1 C31 N30 -104.7(4) . .
C10 Y1 C31 N30 27.9(5) . .
C36 C31 C32 C33 6.7(14) . .
N30 C31 C32 C33 175.2(8) . .
Y1 C31 C32 C33 156.0(11) . .
C36 C31 C32 Y1 -149.3(7) . .
N30 C31 C32 Y1 19.2(7) . .
N49 Y1 C32 C31 -104.0(5) . .
N55 Y1 C32 C31 -160.4(5) . .
N15 Y1 C32 C31 -9.8(7) . .
N9 Y1 C32 C31 71.9(9) . .
N30 Y1 C32 C31 -12.4(5) . .
N70 Y1 C32 C31 131.3(6) . .
C50 Y1 C32 C31 -132.1(5) . .
C10 Y1 C32 C31 10.4(9) . .
N49 Y1 C32 C33 113.8(11) . .
N55 Y1 C32 C33 57.4(11) . .
N15 Y1 C32 C33 -152.0(10) . .
N9 Y1 C32 C33 -70.3(13) . .
N30 Y1 C32 C33 -154.6(12) . .
N70 Y1 C32 C33 -10.9(11) . .
C50 Y1 C32 C33 85.7(11) . .
C10 Y1 C32 C33 -131.8(10) . .
C31 Y1 C32 C33 -142.2(15) . .
C31 C32 C33 C34 -3.2(15) . .
Y1 C32 C33 C34 134.2(9) . .
C32 C33 C34 C35 -0.8(15) . .
C33 C34 C35 C36 1.5(13) . .
C32 C31 C36 C35 -6.3(13) . .
N30 C31 C36 C35 -173.3(7) . .
Y1 C31 C36 C35 -90.9(13) . .
C34 C35 C36 C31 1.9(12) . .
C48 C41 C42 C43 -0.3(12) . .
C46 C41 C42 C43 -179.7(8) . .
C41 C42 C43 C44 -0.4(13) . .
C42 C43 C44 C45 0.3(13) . .
C43 C44 C45 C48 0.3(12) . .
C43 C44 C45 C47 -177.0(7) . .
C42 C41 C48 C45 0.9(11) . .
C46 C41 C48 C45 -179.6(7) . .
C42 C41 C48 N49 -177.1(6) . .
C46 C41 C48 N49 2.4(11) . .
C44 C45 C48 C41 -0.9(11) . .
C47 C45 C48 C41 176.4(7) . .
C44 C45 C48 N49 177.1(6) . .
C47 C45 C48 N49 -5.5(10) . .
C41 C48 N49 C50 -87.5(8) . .
C45 C48 N49 C50 94.5(8) . .
C41 C48 N49 Y1 87.3(10) . .
C45 C48 N49 Y1 -90.8(9) . .
N55 Y1 N49 C50 -5.3(4) . .
N15 Y1 N49 C50 147.6(4) . .
N9 Y1 N49 C50 92.4(4) . .
N30 Y1 N49 C50 -145.3(4) . .
N70 Y1 N49 C50 -0.1(5) . .
C32 Y1 N49 C50 -89.0(5) . .
C10 Y1 N49 C50 120.0(4) . .
C31 Y1 N49 C50 -116.9(4) . .
N55 Y1 N49 C48 179.4(9) . .
N15 Y1 N49 C48 -27.7(8) . .
N9 Y1 N49 C48 -82.9(8) . .
N30 Y1 N49 C48 39.4(8) . .
N70 Y1 N49 C48 -175.4(7) . .
C32 Y1 N49 C48 95.6(8) . .
C50 Y1 N49 C48 -175.3(11) . .
C10 Y1 N49 C48 -55.4(8) . .
C31 Y1 N49 C48 67.8(8) . .
C48 N49 C50 N55 -175.2(6) . .
Y1 N49 C50 N55 7.9(6) . .
C48 N49 C50 C51 4.6(12) . .
Y1 N49 C50 C51 -172.2(7) . .
C48 N49 C50 Y1 176.9(7) . .
N55 Y1 C50 N49 170.9(7) . .
N15 Y1 C50 N49 -35.6(5) . .
N9 Y1 C50 N49 -94.1(4) . .
N30 Y1 C50 N49 39.8(5) . .
N70 Y1 C50 N49 179.9(4) . .
C32 Y1 C50 N49 94.2(5) . .
C10 Y1 C50 N49 -65.8(5) . .
C31 Y1 C50 N49 71.8(5) . .
N49 Y1 C50 N55 -170.9(7) . .
N15 Y1 C50 N55 153.5(4) . .
N9 Y1 C50 N55 95.0(4) . .
N30 Y1 C50 N55 -131.1(4) . .
N70 Y1 C50 N55 9.0(4) . .
C32 Y1 C50 N55 -76.7(4) . .
C10 Y1 C50 N55 123.3(4) . .
C31 Y1 C50 N55 -99.1(4) . .
N49 Y1 C50 C51 128(4) . .
N55 Y1 C50 C51 -61(4) . .
N15 Y1 C50 C51 93(4) . .
N9 Y1 C50 C51 34(4) . .
N30 Y1 C50 C51 168(4) . .
N70 Y1 C50 C51 -52(4) . .
C32 Y1 C50 C51 -137(4) . .
C10 Y1 C50 C51 63(4) . .
C31 Y1 C50 C51 -160(4) . .
N49 C50 C51 C52 176.0(7) . .
N55 C50 C51 C52 -4.2(11) . .
Y1 C50 C51 C52 52(4) . .
C50 C51 C52 C53 2.0(11) . .
C51 C52 C53 C54 0.7(11) . .
C52 C53 C54 N55 -1.4(11) . .
C52 C53 C54 N56 174.5(6) . .
C53 C54 N55 C50 -0.7(10) . .
N56 C54 N55 C50 -176.7(6) . .
C53 C54 N55 Y1 -161.3(6) . .
N56 C54 N55 Y1 22.6(11) . .
N49 C50 N55 C54 -176.6(6) . .
C51 C50 N55 C54 3.5(10) . .
Y1 C50 N55 C54 -168.8(7) . .
N49 C50 N55 Y1 -7.8(6) . .
C51 C50 N55 Y1 172.3(6) . .
N49 Y1 N55 C54 168.1(9) . .
N15 Y1 N55 C54 125.3(8) . .
N9 Y1 N55 C54 71.1(8) . .
N30 Y1 N55 C54 -129.8(8) . .
N70 Y1 N55 C54 -7.4(8) . .
C32 Y1 N55 C54 -92.5(8) . .
C50 Y1 N55 C54 163.1(11) . .
C10 Y1 N55 C54 93.3(8) . .
C31 Y1 N55 C54 -102.5(8) . .
N49 Y1 N55 C50 5.1(4) . .
N15 Y1 N55 C50 -37.7(5) . .
N9 Y1 N55 C50 -91.9(4) . .
N30 Y1 N55 C50 67.1(5) . .
N70 Y1 N55 C50 -170.4(5) . .
C32 Y1 N55 C50 104.5(5) . .
C10 Y1 N55 C50 -69.7(5) . .
C31 Y1 N55 C50 94.5(4) . .
N55 C54 N56 C65 -14.7(10) . .
C53 C54 N56 C65 169.1(7) . .
N55 C54 N56 C57 179.0(6) . .
C53 C54 N56 C57 2.8(10) . .
C65 N56 C57 C62 -72.0(9) . .
C54 N56 C57 C62 95.2(8) . .
C65 N56 C57 C58 111.8(8) . .
C54 N56 C57 C58 -81.0(8) . .
C62 C57 C58 C59 1.1(12) . .
N56 C57 C58 C59 177.1(7) . .
C62 C57 C58 C63 -177.1(7) . .
N56 C57 C58 C63 -1.1(11) . .
C57 C58 C59 C60 0.1(12) . .
C63 C58 C59 C60 178.4(8) . .
C58 C59 C60 C61 0.2(13) . .
C59 C60 C61 C62 -1.6(13) . .
C58 C57 C62 C61 -2.5(12) . .
N56 C57 C62 C61 -178.5(7) . .
C58 C57 C62 C64 176.5(8) . .
N56 C57 C62 C64 0.5(11) . .
C60 C61 C62 C57 2.7(12) . .
C60 C61 C62 C64 -176.4(8) . .
C54 N56 C65 N70 -10.0(12) . .
C57 N56 C65 N70 155.7(7) . .
C54 N56 C65 C66 167.1(7) . .
C57 N56 C65 C66 -27.1(9) . .
N70 C65 C66 F68 24.3(12) . .
N56 C65 C66 F68 -153.0(7) . .
N70 C65 C66 F67 141.5(7) . .
N56 C65 C66 F67 -35.7(10) . .
N70 C65 C66 F69 -94.8(9) . .
N56 C65 C66 F69 88.0(8) . .
N56 C65 N70 C71 -170.7(8) . .
C66 C65 N70 C71 12.3(12) . .
N56 C65 N70 Y1 32.3(11) . .
C66 C65 N70 Y1 -144.6(6) . .
N49 Y1 N70 C65 -26.0(8) . .
N55 Y1 N70 C65 -21.4(7) . .
N15 Y1 N70 C65 -157.8(6) . .
N9 Y1 N70 C65 -128.2(7) . .
N30 Y1 N70 C65 107.8(7) . .
C32 Y1 N70 C65 69.3(7) . .
C50 Y1 N70 C65 -26.0(7) . .
C10 Y1 N70 C65 -139.6(7) . .
C31 Y1 N70 C65 90.6(7) . .
N49 Y1 N70 C71 173.6(5) . .
N55 Y1 N70 C71 178.2(6) . .
N15 Y1 N70 C71 41.7(6) . .
N9 Y1 N70 C71 71.4(5) . .
N30 Y1 N70 C71 -52.6(6) . .
C32 Y1 N70 C71 -91.1(6) . .
C50 Y1 N70 C71 173.5(5) . .
C10 Y1 N70 C71 60.0(6) . .
C31 Y1 N70 C71 -69.8(6) . .
C65 N70 C71 C72 -112.3(11) . .
Y1 N70 C71 C72 50.9(11) . .
C65 N70 C71 C76 70.7(11) . .
Y1 N70 C71 C76 -126.1(8) . .
N70 C71 C72 C73 -178.3(7) . .
C76 C71 C72 C73 -1.4(15) . .
C71 C72 C73 C74 -4.0(14) . .
C72 C73 C74 C75 11.0(16) . .
C73 C74 C75 C76 -11.6(17) . .
C74 C75 C76 C71 4.3(14) . .
C72 C71 C76 C75 1.2(16) . .
N70 C71 C76 C75 178.4(8) . .
C86 C81 C82 C83 1.6(11) . .
C88 C81 C82 C83 -177.1(7) . .
C81 C82 C83 C84 1.1(12) . .
C82 C83 C84 C85 -2.1(13) . .
C83 C84 C85 C86 0.4(12) . .
C83 C84 C85 C87 179.0(7) . .
C82 C81 C86 C85 -3.3(10) . .
C88 C81 C86 C85 175.4(7) . .
C82 C81 C86 N89 175.3(6) . .
C88 C81 C86 N89 -6.1(10) . .
C84 C85 C86 C81 2.3(11) . .
C87 C85 C86 C81 -176.3(6) . .
C84 C85 C86 N89 -176.2(7) . .
C87 C85 C86 N89 5.2(10) . .
C81 C86 N89 C90 88.2(8) . .
C85 C86 N89 C90 -93.3(8) . .
C81 C86 N89 Y2 -64.3(10) . .
C85 C86 N89 Y2 114.2(8) . .
N129 Y2 N89 C90 -84.5(4) . .
N135 Y2 N89 C90 -139.2(4) . .
N95 Y2 N89 C90 11.3(4) . .
C116 Y2 N89 C90 102.8(6) . .
N150 Y2 N89 C90 152.4(4) . .
N110 Y2 N89 C90 14.0(5) . .
C130 Y2 N89 C90 -112.0(4) . .
C111 Y2 N89 C90 28.7(7) . .
N129 Y2 N89 C86 71.8(8) . .
N135 Y2 N89 C86 17.1(8) . .
N95 Y2 N89 C86 167.5(8) . .
C116 Y2 N89 C86 -100.9(9) . .
N150 Y2 N89 C86 -51.4(8) . .
N110 Y2 N89 C86 170.2(7) . .
C90 Y2 N89 C86 156.2(10) . .
C130 Y2 N89 C86 44.3(8) . .
C111 Y2 N89 C86 -175.1(7) . .
C86 N89 C90 N95 178.8(6) . .
Y2 N89 C90 N95 -17.3(5) . .
C86 N89 C90 C91 -3.7(11) . .
Y2 N89 C90 C91 160.1(6) . .
C86 N89 C90 Y2 -163.8(7) . .
N129 Y2 C90 N89 102.9(4) . .
N135 Y2 C90 N89 43.8(4) . .
N95 Y2 C90 N89 -160.6(6) . .
C116 Y2 C90 N89 -134.0(5) . .
N150 Y2 C90 N89 -28.0(4) . .
N110 Y2 C90 N89 -168.4(4) . .
C130 Y2 C90 N89 74.4(4) . .
C111 Y2 C90 N89 -164.2(4) . .
N129 Y2 C90 N95 -96.5(4) . .
N135 Y2 C90 N95 -155.6(4) . .
C116 Y2 C90 N95 26.7(6) . .
N89 Y2 C90 N95 160.6(6) . .
N150 Y2 C90 N95 132.6(4) . .
N110 Y2 C90 N95 -7.8(4) . .
C130 Y2 C90 N95 -124.9(4) . .
C111 Y2 C90 N95 -3.6(5) . .
N129 Y2 C90 C91 -15.9(18) . .
N135 Y2 C90 C91 -75.0(17) . .
N95 Y2 C90 C91 80.5(17) . .
C116 Y2 C90 C91 107.2(17) . .
N89 Y2 C90 C91 -118.8(19) . .
N150 Y2 C90 C91 -146.8(17) . .
N110 Y2 C90 C91 72.8(17) . .
C130 Y2 C90 C91 -44.4(18) . .
C111 Y2 C90 C91 77.0(17) . .
N89 C90 C91 C92 -175.7(7) . .
N95 C90 C91 C92 1.6(10) . .
Y2 C90 C91 C92 -68.4(19) . .
C90 C91 C92 C93 0.1(11) . .
C91 C92 C93 C94 -2.1(11) . .
C92 C93 C94 N95 2.4(11) . .
C92 C93 C94 N96 -174.6(6) . .
C93 C94 N95 C90 -0.7(10) . .
N96 C94 N95 C90 176.4(5) . .
C93 C94 N95 Y2 144.4(6) . .
N96 C94 N95 Y2 -38.4(10) . .
N89 C90 N95 C94 176.4(6) . .
C91 C90 N95 C94 -1.4(9) . .
Y2 C90 N95 C94 158.7(7) . .
N89 C90 N95 Y2 17.7(6) . .
C91 C90 N95 Y2 -160.1(5) . .
N129 Y2 N95 C94 -59.4(7) . .
N135 Y2 N95 C94 -116.5(7) . .
C116 Y2 N95 C94 45.7(8) . .
N89 Y2 N95 C94 -160.7(8) . .
N150 Y2 N95 C94 152.4(7) . .
N110 Y2 N95 C94 21.7(7) . .
C90 Y2 N95 C94 -150.0(9) . .
C130 Y2 N95 C94 -82.6(7) . .
C111 Y2 N95 C94 27.2(7) . .
N129 Y2 N95 C90 90.6(4) . .
N135 Y2 N95 C90 33.4(5) . .
C116 Y2 N95 C90 -164.3(4) . .
N89 Y2 N95 C90 -10.7(4) . .
N150 Y2 N95 C90 -57.6(4) . .
N110 Y2 N95 C90 171.7(4) . .
C130 Y2 N95 C90 67.4(4) . .
C111 Y2 N95 C90 177.1(4) . .
N95 C94 N96 C105 15.9(9) . .
C93 C94 N96 C105 -166.8(6) . .
N95 C94 N96 C97 -177.7(8) . .
C93 C94 N96 C97 -0.5(10) . .
C105 N96 C97 C98 70.7(10) . .
C94 N96 C97 C98 -96.4(9) . .
C105 N96 C97 C102 -112.5(9) . .
C94 N96 C97 C102 80.5(9) . .
C102 C97 C98 C99 0.7(14) . .
N96 C97 C98 C99 177.2(7) . .
C102 C97 C98 C103 -176.9(9) . .
N96 C97 C98 C103 -0.4(13) . .
C97 C98 C99 C100 -0.2(13) . .
C103 C98 C99 C100 177.3(9) . .
C98 C99 C100 C101 -1.4(16) . .
C99 C100 C101 C102 2.4(16) . .
C100 C101 C102 C104 -179.6(8) . .
C100 C101 C102 C97 -1.6(13) . .
C98 C97 C102 C101 0.2(15) . .
N96 C97 C102 C101 -176.3(7) . .
C98 C97 C102 C104 178.2(9) . .
N96 C97 C102 C104 1.7(13) . .
C94 N96 C105 N110 18.1(10) . .
C97 N96 C105 N110 -147.5(8) . .
C94 N96 C105 C106 -160.2(6) . .
C97 N96 C105 C106 34.2(10) . .
N110 C105 C106 F109 -25.2(9) . .
N96 C105 C106 F109 153.1(6) . .
N110 C105 C106 F107 -144.0(6) . .
N96 C105 C106 F107 34.4(8) . .
N110 C105 C106 F108 94.9(8) . .
N96 C105 C106 F108 -86.8(7) . .
N96 C105 N110 C111 -178.7(6) . .
C106 C105 N110 C111 -0.6(11) . .
N96 C105 N110 Y2 -37.2(10) . .
C106 C105 N110 Y2 140.9(5) . .
N129 Y2 N110 C105 124.4(6) . .
N135 Y2 N110 C105 152.6(6) . .
N95 Y2 N110 C105 18.0(6) . .
C116 Y2 N110 C105 -137.9(7) . .
N89 Y2 N110 C105 15.6(7) . .
N150 Y2 N110 C105 -96.8(6) . .
C90 Y2 N110 C105 22.1(6) . .
C130 Y2 N110 C105 135.3(6) . .
C111 Y2 N110 C105 -151.2(8) . .
N129 Y2 N110 C111 -84.5(4) . .
N135 Y2 N110 C111 -56.2(4) . .
N95 Y2 N110 C111 169.2(4) . .
C116 Y2 N110 C111 13.3(3) . .
N89 Y2 N110 C111 166.8(3) . .
N150 Y2 N110 C111 54.3(4) . .
C90 Y2 N110 C111 173.3(4) . .
C130 Y2 N110 C111 -73.5(4) . .
C105 N110 C111 C112 -54.9(10) . .
Y2 N110 C111 C112 152.0(6) . .
C105 N110 C111 C116 131.9(7) . .
Y2 N110 C111 C116 -21.2(5) . .
C105 N110 C111 Y2 153.0(8) . .
N129 Y2 C111 C112 -11.9(13) . .
N135 Y2 C111 C112 36.3(13) . .
N95 Y2 C111 C112 -115.4(13) . .
C116 Y2 C111 C112 98.3(14) . .
N89 Y2 C111 C112 -129.9(12) . .
N150 Y2 C111 C112 113.7(13) . .
N110 Y2 C111 C112 -105.2(14) . .
C90 Y2 C111 C112 -113.6(13) . .
C130 Y2 C111 C112 10.3(13) . .
N129 Y2 C111 C116 -110.2(4) . .
N135 Y2 C111 C116 -62.0(4) . .
N95 Y2 C111 C116 146.3(4) . .
N89 Y2 C111 C116 131.8(5) . .
N150 Y2 C111 C116 15.4(4) . .
N110 Y2 C111 C116 156.5(6) . .
C90 Y2 C111 C116 148.1(4) . .
C130 Y2 C111 C116 -88.0(4) . .
N129 Y2 C111 N110 93.3(4) . .
N135 Y2 C111 N110 141.6(3) . .
N95 Y2 C111 N110 -10.1(4) . .
C116 Y2 C111 N110 -156.5(6) . .
N89 Y2 C111 N110 -24.7(6) . .
N150 Y2 C111 N110 -141.1(3) . .
C90 Y2 C111 N110 -8.4(4) . .
C130 Y2 C111 N110 115.5(4) . .
C116 C111 C112 C113 -6.5(11) . .
N110 C111 C112 C113 -179.0(6) . .
Y2 C111 C112 C113 -88.8(14) . .
C111 C112 C113 C114 1.2(11) . .
C112 C113 C114 C115 3.2(12) . .
C113 C114 C115 C116 -2.7(11) . .
C114 C115 C116 C111 -2.2(10) . .
C114 C115 C116 Y2 138.7(7) . .
C112 C111 C116 C115 6.9(10) . .
N110 C111 C116 C115 -179.9(5) . .
Y2 C111 C116 C115 158.3(6) . .
C112 C111 C116 Y2 -151.4(6) . .
N110 C111 C116 Y2 21.9(6) . .
N129 Y2 C116 C115 -75.3(8) . .
N135 Y2 C116 C115 -17.9(8) . .
N95 Y2 C116 C115 174.8(7) . .
N89 Y2 C116 C115 97.7(9) . .
N150 Y2 C116 C115 49.1(8) . .
N110 Y2 C116 C115 -158.7(9) . .
C90 Y2 C116 C115 159.9(7) . .
C130 Y2 C116 C115 -47.4(8) . .
C111 Y2 C116 C115 -145.0(10) . .
N129 Y2 C116 C111 69.7(4) . .
N135 Y2 C116 C111 127.1(4) . .
N95 Y2 C116 C111 -40.2(5) . .
N89 Y2 C116 C111 -117.3(6) . .
N150 Y2 C116 C111 -165.9(4) . .
N110 Y2 C116 C111 -13.6(4) . .
C90 Y2 C116 C111 -55.1(6) . .
C130 Y2 C116 C111 97.6(4) . .
C126 C121 C122 C123 0.1(11) . .
C127 C121 C122 C123 -177.6(7) . .
C121 C122 C123 C124 -0.6(12) . .
C122 C123 C124 C125 1.1(11) . .
C123 C124 C125 C126 -1.0(11) . .
C123 C124 C125 C128 179.1(7) . .
C122 C121 C126 C125 0.0(11) . .
C127 C121 C126 C125 177.7(7) . .
C122 C121 C126 N129 175.1(6) . .
C127 C121 C126 N129 -7.3(10) . .
C124 C125 C126 C121 0.5(10) . .
C128 C125 C126 C121 -179.6(7) . .
C124 C125 C126 N129 -174.5(6) . .
C128 C125 C126 N129 5.4(10) . .
C121 C126 N129 C130 115.7(7) . .
C125 C126 N129 C130 -69.3(8) . .
C121 C126 N129 Y2 -83.9(9) . .
C125 C126 N129 Y2 91.1(8) . .
N135 Y2 N129 C130 0.0(3) . .
N95 Y2 N129 C130 -134.8(4) . .
C116 Y2 N129 C130 100.7(4) . .
N89 Y2 N129 C130 -76.5(4) . .
N150 Y2 N129 C130 12.5(5) . .
N110 Y2 N129 C130 158.1(4) . .
C90 Y2 N129 C130 -104.8(4) . .
C111 Y2 N129 C130 128.1(4) . .
N135 Y2 N129 C126 -162.7(7) . .
N95 Y2 N129 C126 62.5(7) . .
C116 Y2 N129 C126 -62.0(7) . .
N89 Y2 N129 C126 120.8(7) . .
N150 Y2 N129 C126 -150.2(6) . .
N110 Y2 N129 C126 -4.6(7) . .
C90 Y2 N129 C126 92.5(7) . .
C130 Y2 N129 C126 -162.7(9) . .
C111 Y2 N129 C126 -34.6(7) . .
C126 N129 C130 N135 168.1(5) . .
Y2 N129 C130 N135 0.0(5) . .
C126 N129 C130 C131 -14.3(10) . .
Y2 N129 C130 C131 177.6(6) . .
C126 N129 C130 Y2 168.0(6) . .
N135 Y2 C130 N129 180.0(6) . .
N95 Y2 C130 N129 54.6(4) . .
C116 Y2 C130 N129 -82.9(4) . .
N89 Y2 C130 N129 109.8(4) . .
N150 Y2 C130 N129 -169.7(4) . .
N110 Y2 C130 N129 -23.9(4) . .
C90 Y2 C130 N129 82.8(4) . .
C111 Y2 C130 N129 -53.2(4) . .
N129 Y2 C130 N135 -180.0(6) . .
N95 Y2 C130 N135 -125.4(3) . .
C116 Y2 C130 N135 97.2(4) . .
N89 Y2 C130 N135 -70.2(4) . .
N150 Y2 C130 N135 10.4(4) . .
N110 Y2 C130 N135 156.2(3) . .
C90 Y2 C130 N135 -97.1(4) . .
C111 Y2 C130 N135 126.8(3) . .
N129 Y2 C130 C131 -159(6) . .
N135 Y2 C130 C131 21(6) . .
N95 Y2 C130 C131 -104(6) . .
C116 Y2 C130 C131 119(6) . .
N89 Y2 C130 C131 -49(6) . .
N150 Y2 C130 C131 32(6) . .
N110 Y2 C130 C131 178(6) . .
C90 Y2 C130 C131 -76(6) . .
C111 Y2 C130 C131 148(6) . .
N129 C130 C131 C132 -177.7(7) . .
N135 C130 C131 C132 -0.3(9) . .
Y2 C130 C131 C132 -21(6) . .
C130 C131 C132 C133 -1.3(10) . .
C131 C132 C133 C134 1.1(10) . .
C132 C133 C134 N135 0.7(10) . .
C132 C133 C134 N136 -178.3(6) . .
C133 C134 N135 C130 -2.2(9) . .
N136 C134 N135 C130 176.8(5) . .
C133 C134 N135 Y2 177.7(5) . .
N136 C134 N135 Y2 -3.3(11) . .
N129 C130 N135 C134 179.9(6) . .
C131 C130 N135 C134 2.0(9) . .
Y2 C130 N135 C134 179.9(6) . .
N129 C130 N135 Y2 0.0(5) . .
C131 C130 N135 Y2 -177.9(5) . .
N129 Y2 N135 C134 -179.9(8) . .
N95 Y2 N135 C134 -103.6(7) . .
C116 Y2 N135 C134 91.8(7) . .
N89 Y2 N135 C134 -68.3(7) . .
N150 Y2 N135 C134 11.2(7) . .
N110 Y2 N135 C134 145.9(7) . .
C90 Y2 N135 C134 -87.1(7) . .
C130 Y2 N135 C134 -179.9(9) . .
C111 Y2 N135 C134 117.9(7) . .
N129 Y2 N135 C130 0.0(3) . .
N95 Y2 N135 C130 76.3(4) . .
C116 Y2 N135 C130 -88.3(4) . .
N89 Y2 N135 C130 111.6(3) . .
N150 Y2 N135 C130 -168.9(4) . .
N110 Y2 N135 C130 -34.2(4) . .
C90 Y2 N135 C130 92.8(4) . .
C111 Y2 N135 C130 -62.2(4) . .
N135 C134 N136 C145 -5.5(9) . .
C133 C134 N136 C145 173.5(6) . .
N135 C134 N136 C137 -165.1(6) . .
C133 C134 N136 C137 14.0(8) . .
C145 N136 C137 C142 -73.8(8) . .
C134 N136 C137 C142 87.3(8) . .
C145 N136 C137 C138 109.4(8) . .
C134 N136 C137 C138 -89.5(8) . .
C142 C137 C138 C139 0.2(12) . .
N136 C137 C138 C139 176.8(7) . .
C142 C137 C138 C143 -176.7(8) . .
N136 C137 C138 C143 -0.1(12) . .
C137 C138 C139 C140 1.1(13) . .
C143 C138 C139 C140 178.1(8) . .
C138 C139 C140 C141 -1.7(15) . .
C139 C140 C141 C142 1.1(14) . .
C140 C141 C142 C137 0.2(12) . .
C140 C141 C142 C144 -176.9(7) . .
C138 C137 C142 C141 -0.8(12) . .
N136 C137 C142 C141 -177.5(7) . .
C138 C137 C142 C144 176.2(7) . .
N136 C137 C142 C144 -0.5(10) . .
C134 N136 C145 N150 -3.6(10) . .
C137 N136 C145 N150 154.9(7) . .
C134 N136 C145 C146 172.3(6) . .
C137 N136 C145 C146 -29.3(8) . .
N150 C145 C146 F149 20.2(9) . .
N136 C145 C146 F149 -155.9(6) . .
N150 C145 C146 F148 139.7(7) . .
N136 C145 C146 F148 -36.3(8) . .
N150 C145 C146 F147 -99.2(7) . .
N136 C145 C146 F147 84.8(7) . .
N136 C145 N150 C151 -168.3(6) . .
C146 C145 N150 C151 16.1(9) . .
N136 C145 N150 Y2 21.5(10) . .
C146 C145 N150 Y2 -154.1(5) . .
N129 Y2 N150 C145 -31.0(7) . .
N135 Y2 N150 C145 -19.7(6) . .
N95 Y2 N150 C145 110.7(6) . .
C116 Y2 N150 C145 -124.1(6) . .
N89 Y2 N150 C145 72.7(6) . .
N110 Y2 N150 C145 -158.0(6) . .
C90 Y2 N150 C145 85.5(6) . .
C130 Y2 N150 C145 -25.1(6) . .
C111 Y2 N150 C145 -131.5(6) . .
N129 Y2 N150 C151 157.2(3) . .
N135 Y2 N150 C151 168.4(4) . .
N95 Y2 N150 C151 -61.2(4) . .
C116 Y2 N150 C151 64.1(4) . .
N89 Y2 N150 C151 -99.2(4) . .
N110 Y2 N150 C151 30.2(5) . .
C90 Y2 N150 C151 -86.3(4) . .
C130 Y2 N150 C151 163.1(4) . .
C111 Y2 N150 C151 56.6(4) . .
C145 N150 C151 C152 60.6(9) . .
Y2 N150 C151 C152 -126.3(6) . .
C145 N150 C151 C156 -127.0(7) . .
Y2 N150 C151 C156 46.1(6) . .
C156 C151 C152 C153 1.7(10) . .
N150 C151 C152 C153 174.0(6) . .
C151 C152 C153 C154 0.9(11) . .
C152 C153 C154 C155 -3.2(11) . .
C153 C154 C155 C156 3.0(12) . .
C154 C155 C156 C151 -0.5(11) . .
C152 C151 C156 C155 -2.0(10) . .
N150 C151 C156 C155 -174.3(6) . .
C206 C201 C202 C203 2.0(19) . .
C201 C202 C203 C204 -3(2) . .
C202 C203 C204 C205 3.9(19) . .
C203 C204 C205 C206 -3.3(18) . .
C204 C205 C206 C201 2.1(17) . .
C202 C201 C206 C205 -1.4(18) . .
C303 C301 C302 C303 -1.6(17) 2_567 .
C301 C302 C303 C301 1.6(17) . 2_567
